data_7120977
loop_
_publ_author_name
'Zhou, Wen'
'Leznoff, Daniel B.'

_publ_section_title
;
 Phthalocyanine as a redox-active platform for organometallic chemistry.
;
_journal_issue 15
_journal_name_full 'Chemical communications (Cambridge, England)'
_journal_page_first 1829
_journal_page_last 1832
_journal_paper_doi 10.1039/c7cc08781k
_journal_volume 54
_journal_year 2018
_chemical_formula_moiety 'C36 H27 Cr N8 Si'
_chemical_formula_sum 'C36 H27 Cr N8 Si'
_chemical_formula_weight 651.74
_space_group_crystal_system monoclinic
_space_group_IT_number 14
_space_group_name_Hall '-P 2yn'
_space_group_name_H-M_alt 'P 1 21/n 1'
_symmetry_space_group_name_Hall '-P 2yn'
_symmetry_space_group_name_H-M 'P 1 21/n 1'
_atom_sites_solution_hydrogens geom
_audit_update_record
;
2017-09-09 deposited with the CCDC.
2017-12-11 downloaded from the CCDC.
;
_cell_angle_alpha 90
_cell_angle_beta 91.6120(10)
_cell_angle_gamma 90
_cell_formula_units_Z 16
_cell_length_a 11.3864(2)
_cell_length_b 25.8865(5)
_cell_length_c 41.3004(9)
_cell_measurement_reflns_used 4400
_cell_measurement_temperature 150(2)
_cell_measurement_theta_max 28.41
_cell_measurement_theta_min 2.74
_cell_volume 12168.6(4)
_computing_cell_refinement 'Bruker SAINT'
_computing_data_collection 'Bruker APEX2'
_computing_data_reduction 'Bruker SAINT'
_computing_structure_refinement 'SHELXL-2014 (Sheldrick 2014)'
_computing_structure_solution 'SHELXS-97 (Sheldrick 2008)'
_diffrn_ambient_temperature 150(2)
_diffrn_measured_fraction_theta_full 0.987
_diffrn_measured_fraction_theta_max 0.987
_diffrn_measurement_device_type 'Bruker APEX-II CCD'
_diffrn_measurement_method '\f and \w scans'
_diffrn_radiation_monochromator graphite
_diffrn_radiation_type CuK\a
_diffrn_radiation_wavelength 1.54178
_diffrn_reflns_av_R_equivalents 0.0981
_diffrn_reflns_limit_h_max 13
_diffrn_reflns_limit_h_min -13
_diffrn_reflns_limit_k_max 30
_diffrn_reflns_limit_k_min -30
_diffrn_reflns_limit_l_max 42
_diffrn_reflns_limit_l_min -48
_diffrn_reflns_number 79663
_diffrn_reflns_theta_full 66.635
_diffrn_reflns_theta_max 66.635
_diffrn_reflns_theta_min 2.014
_exptl_absorpt_coefficient_mu 3.801
_exptl_absorpt_correction_T_max 0.7528
_exptl_absorpt_correction_T_min 0.6601
_exptl_absorpt_correction_type multi-scan
_exptl_absorpt_process_details '(Sheldrich , 1996)'
_exptl_crystal_colour green
_exptl_crystal_density_diffrn 1.423
_exptl_crystal_description prism
_exptl_crystal_F_000 5392
_exptl_crystal_size_max 0.116
_exptl_crystal_size_mid 0.097
_exptl_crystal_size_min 0.038
_refine_diff_density_max 0.303
_refine_diff_density_min -0.621
_refine_diff_density_rms 0.063
_refine_ls_extinction_method none
_refine_ls_goodness_of_fit_ref 1.009
_refine_ls_hydrogen_treatment constr
_refine_ls_matrix_type full
_refine_ls_number_parameters 1669
_refine_ls_number_reflns 21244
_refine_ls_number_restraints 0
_refine_ls_restrained_S_all 1.009
_refine_ls_R_factor_all 0.0969
_refine_ls_R_factor_gt 0.0549
_refine_ls_shift/su_max 0.001
_refine_ls_shift/su_mean 0.000
_refine_ls_structure_factor_coef Fsqd
_refine_ls_weighting_details 'w=1/[\s^2^(Fo^2^)+(0.0501P)^2^+5.0529P] where P=(Fo^2^+2Fc^2^)/3'
_refine_ls_weighting_scheme calc
_refine_ls_wR_factor_gt 0.1234
_refine_ls_wR_factor_ref 0.1439
_reflns_Friedel_coverage 0.000
_reflns_number_gt 13943
_reflns_number_total 21244
_reflns_threshold_expression 'I > 2\s(I)'
_cod_data_source_file c7cc08781k2.cif
_cod_data_source_block PcCrCSiMe3
_cod_depositor_comments
;
The following automatic conversions were performed:

'_exptl_absorpt_correction_type' value 'Multi-scan' changed to
'multi-scan' according to
/home/data/users/saulius/crontab/automatic-downloads/rss-feeds/RSC/lib/dictionaries/cif_core.dic
dictionary named 'cif_core.dic' version 2.4.2 from 2011-04-26.

Automatic conversion script
Id: cif_fix_values 4973 2017-02-22 13:04:09Z antanas 

 Adding full bibliography for 7120971--7120978.cif.
;
_cod_database_code 7120977

loop_
_symmetry_equiv_pos_as_xyz
'x, y, z'
'-x+1/2, y+1/2, -z+1/2'
'-x, -y, -z'
'x-1/2, -y-1/2, z-1/2'

loop_
_atom_site_label
_atom_site_type_symbol
_atom_site_fract_x
_atom_site_fract_y
_atom_site_fract_z
_atom_site_U_iso_or_equiv
_atom_site_adp_type
_atom_site_occupancy
_atom_site_site_symmetry_order
_atom_site_calc_flag
_atom_site_refinement_flags_posn
_atom_site_refinement_flags_adp
Cr1 Cr 0.35619(5) 0.07838(2) 0.48841(2) 0.03009(15) Uani 1 1 d . .
Cr2 Cr 0.34755(5) 0.70456(2) 0.27053(2) 0.03089(15) Uani 1 1 d . .
Cr3 Cr 0.63952(6) 0.55734(3) 0.26037(2) 0.03810(17) Uani 1 1 d . .
Cr4 Cr 0.10704(5) 0.56657(2) 0.48935(2) 0.03167(15) Uani 1 1 d . .
Si1 Si 0.24666(10) 0.15823(5) 0.54833(3) 0.0410(3) Uani 1 1 d . .
Si2 Si 0.25005(11) 0.78608(5) 0.20799(3) 0.0454(3) Uani 1 1 d . .
Si3 Si 0.77530(11) 0.45310(5) 0.29831(3) 0.0434(3) Uani 1 1 d . .
Si4 Si 0.28806(9) 0.66795(4) 0.46546(3) 0.0368(2) Uani 1 1 d . .
N1 N 0.4541(3) 0.00659(12) 0.55309(7) 0.0338(7) Uani 1 1 d . .
N2 N 0.4943(3) 0.08041(12) 0.51869(7) 0.0299(7) Uani 1 1 d . .
N3 N 0.5974(3) 0.15454(12) 0.49661(7) 0.0334(7) Uani 1 1 d . .
N4 N 0.4326(3) 0.13129(12) 0.46151(7) 0.0299(7) Uani 1 1 d . .
N5 N 0.2962(3) 0.13217(12) 0.41506(7) 0.0301(7) Uani 1 1 d . .
N6 N 0.2438(3) 0.06388(12) 0.45217(7) 0.0302(7) Uani 1 1 d . .
N7 N 0.1351(3) -0.00660(12) 0.47564(7) 0.0325(7) Uani 1 1 d . .
N8 N 0.3061(3) 0.01392(12) 0.50991(7) 0.0302(7) Uani 1 1 d . .
N9 N 0.4479(3) 0.63083(13) 0.20886(7) 0.0349(7) Uani 1 1 d . .
N10 N 0.3021(3) 0.63779(12) 0.25052(7) 0.0318(7) Uani 1 1 d . .
N11 N 0.1345(3) 0.61644(12) 0.28320(7) 0.0328(7) Uani 1 1 d . .
N12 N 0.2369(3) 0.69107(12) 0.30583(7) 0.0323(7) Uani 1 1 d . .
N13 N 0.2874(3) 0.76182(12) 0.34228(7) 0.0326(7) Uani 1 1 d . .
N14 N 0.4183(3) 0.76072(12) 0.29691(7) 0.0303(7) Uani 1 1 d . .
N15 N 0.5785(3) 0.78503(12) 0.26259(7) 0.0334(7) Uani 1 1 d . .
N16 N 0.4840(3) 0.70721(12) 0.24183(7) 0.0321(7) Uani 1 1 d . .
N17 N 0.7532(3) 0.57182(13) 0.22569(8) 0.0408(8) Uani 1 1 d . .
N18 N 0.8444(3) 0.64906(15) 0.24726(10) 0.0520(10) Uani 1 1 d . .
N19 N 0.6739(3) 0.62589(13) 0.27882(9) 0.0434(8) Uani 1 1 d . .
N20 N 0.5265(3) 0.62999(14) 0.31992(8) 0.0449(9) Uani 1 1 d . .
N21 N 0.4983(3) 0.55279(12) 0.28740(8) 0.0361(7) Uani 1 1 d . .
N22 N 0.4109(3) 0.47379(13) 0.26659(8) 0.0391(8) Uani 1 1 d . .
N23 N 0.5763(3) 0.49968(12) 0.23381(8) 0.0347(7) Uani 1 1 d . .
N24 N 0.7085(3) 0.50135(14) 0.18882(8) 0.0398(8) Uani 1 1 d . .
N25 N -0.1251(3) 0.64861(13) 0.48592(8) 0.0372(8) Uani 1 1 d . .
N26 N 0.0488(3) 0.62253(12) 0.51715(7) 0.0318(7) Uani 1 1 d . .
N27 N 0.1974(3) 0.62091(12) 0.56066(8) 0.0351(7) Uani 1 1 d . .
N28 N 0.2296(3) 0.55117(12) 0.52282(7) 0.0323(7) Uani 1 1 d . .
N29 N 0.3149(3) 0.47373(12) 0.49962(8) 0.0372(8) Uani 1 1 d . .
N30 N 0.1385(3) 0.49871(12) 0.46886(7) 0.0340(7) Uani 1 1 d . .
N31 N -0.0144(3) 0.49806(12) 0.42698(8) 0.0357(7) Uani 1 1 d . .
N32 N -0.0413(3) 0.57090(12) 0.46323(7) 0.0326(7) Uani 1 1 d . .
C1 C 0.5172(3) 0.04754(15) 0.54425(8) 0.0314(8) Uani 1 1 d . .
C2 C 0.6248(3) 0.06402(15) 0.56125(8) 0.0307(8) Uani 1 1 d . .
C3 C 0.6854(3) 0.04424(16) 0.58845(9) 0.0355(9) Uani 1 1 d . .
H3 H 0.657377 0.014861 0.599666 0.043 Uiso 1 1 calc R U
C4 C 0.7871(3) 0.06904(16) 0.59833(9) 0.0392(9) Uani 1 1 d . .
H4 H 0.829643 0.056972 0.616956 0.047 Uiso 1 1 calc R U
C5 C 0.8290(4) 0.11183(17) 0.58135(10) 0.0428(10) Uani 1 1 d . .
H5 H 0.900317 0.127715 0.588548 0.051 Uiso 1 1 calc R U
C6 C 0.7699(3) 0.13151(16) 0.55452(9) 0.0371(9) Uani 1 1 d . .
H6 H 0.798913 0.160450 0.543077 0.045 Uiso 1 1 calc R U
C7 C 0.6657(3) 0.10703(15) 0.54495(9) 0.0319(8) Uani 1 1 d . .
C8 C 0.5837(3) 0.11633(15) 0.51789(9) 0.0318(8) Uani 1 1 d . .
C9 C 0.5280(3) 0.16080(15) 0.47066(9) 0.0310(8) Uani 1 1 d . .
C10 C 0.5446(3) 0.20103(15) 0.44674(8) 0.0306(8) Uani 1 1 d . .
C11 C 0.6251(3) 0.24090(15) 0.44459(9) 0.0360(9) Uani 1 1 d . .
H11 H 0.685501 0.245253 0.460711 0.043 Uiso 1 1 calc R U
C12 C 0.6158(3) 0.27425(16) 0.41849(9) 0.0373(9) Uani 1 1 d . .
H12 H 0.669612 0.302106 0.416775 0.045 Uiso 1 1 calc R U
C13 C 0.5282(3) 0.26727(15) 0.39472(9) 0.0373(9) Uani 1 1 d . .
H13 H 0.523283 0.290727 0.377041 0.045 Uiso 1 1 calc R U
C14 C 0.4481(3) 0.22714(15) 0.39607(9) 0.0342(9) Uani 1 1 d . .
H14 H 0.389257 0.222385 0.379571 0.041 Uiso 1 1 calc R U
C15 C 0.4572(3) 0.19405(14) 0.42260(9) 0.0311(8) Uani 1 1 d . .
C16 C 0.3887(3) 0.14965(14) 0.43224(8) 0.0299(8) Uani 1 1 d . .
C17 C 0.2293(3) 0.09280(14) 0.42457(8) 0.0301(8) Uani 1 1 d . .
C18 C 0.1263(3) 0.07515(15) 0.40640(9) 0.0314(8) Uani 1 1 d . .
C19 C 0.0754(3) 0.08909(16) 0.37654(9) 0.0375(9) Uani 1 1 d . .
H19 H 0.107691 0.115799 0.363767 0.045 Uiso 1 1 calc R U
C20 C -0.0236(4) 0.06249(16) 0.36637(10) 0.0413(10) Uani 1 1 d . .
H20 H -0.058556 0.070461 0.345819 0.050 Uiso 1 1 calc R U
C21 C -0.0740(4) 0.02444(16) 0.38512(10) 0.0405(10) Uani 1 1 d . .
H21 H -0.143650 0.007742 0.377425 0.049 Uiso 1 1 calc R U
C22 C -0.0247(3) 0.01036(16) 0.41481(9) 0.0381(9) Uani 1 1 d . .
H22 H -0.058671 -0.015712 0.427737 0.046 Uiso 1 1 calc R U
C23 C 0.0767(3) 0.03610(15) 0.42479(9) 0.0319(8) Uani 1 1 d . .
C24 C 0.1526(3) 0.02920(15) 0.45345(8) 0.0312(8) Uani 1 1 d . .
C25 C 0.2074(3) -0.01460(15) 0.50109(9) 0.0317(8) Uani 1 1 d . .
C26 C 0.1945(3) -0.05729(15) 0.52326(9) 0.0343(9) Uani 1 1 d . .
C27 C 0.1124(4) -0.09671(16) 0.52412(10) 0.0400(10) Uani 1 1 d . .
H27 H 0.050412 -0.099390 0.508313 0.048 Uiso 1 1 calc R U
C28 C 0.1251(4) -0.13213(17) 0.54925(10) 0.0442(10) Uani 1 1 d . .
H28 H 0.070627 -0.159800 0.550661 0.053 Uiso 1 1 calc R U
C29 C 0.2158(4) -0.12797(17) 0.57240(10) 0.0459(11) Uani 1 1 d . .
H29 H 0.220743 -0.152520 0.589483 0.055 Uiso 1 1 calc R U
C30 C 0.2989(4) -0.08913(15) 0.57124(10) 0.0394(9) Uani 1 1 d . .
H30 H 0.361702 -0.087012 0.586815 0.047 Uiso 1 1 calc R U
C31 C 0.2866(3) -0.05329(15) 0.54628(9) 0.0340(9) Uani 1 1 d . .
C32 C 0.3560(3) -0.00859(15) 0.53712(9) 0.0335(8) Uani 1 1 d . .
C33 C 0.2347(4) 0.12771(17) 0.50772(10) 0.0415(10) Uani 1 1 d . .
H33A H 0.225273 0.156453 0.492052 0.050 Uiso 1 1 calc R U
H33B H 0.159241 0.108698 0.507152 0.050 Uiso 1 1 calc R U
C34 C 0.3812(5) 0.1978(2) 0.55464(14) 0.0756(17) Uani 1 1 d . .
H34A H 0.390773 0.220724 0.536006 0.113 Uiso 1 1 calc R U
H34B H 0.449724 0.175056 0.556913 0.113 Uiso 1 1 calc R U
H34C H 0.374211 0.218579 0.574333 0.113 Uiso 1 1 calc R U
C35 C 0.2358(5) 0.1080(2) 0.58029(11) 0.0610(13) Uani 1 1 d . .
H35A H 0.298691 0.082564 0.577838 0.091 Uiso 1 1 calc R U
H35B H 0.159415 0.090720 0.578206 0.091 Uiso 1 1 calc R U
H35C H 0.243668 0.124258 0.601672 0.091 Uiso 1 1 calc R U
C36 C 0.1164(5) 0.2015(2) 0.55270(13) 0.0689(15) Uani 1 1 d . .
H36A H 0.044898 0.182990 0.545879 0.103 Uiso 1 1 calc R U
H36B H 0.125573 0.232234 0.539125 0.103 Uiso 1 1 calc R U
H36C H 0.110656 0.212035 0.575400 0.103 Uiso 1 1 calc R U
C37 C 0.3538(3) 0.61427(16) 0.22442(9) 0.0345(9) Uani 1 1 d . .
C38 C 0.2875(3) 0.56774(15) 0.21595(9) 0.0349(9) Uani 1 1 d . .
C39 C 0.2990(4) 0.53093(16) 0.19150(9) 0.0394(9) Uani 1 1 d . .
H39 H 0.361231 0.532717 0.176690 0.047 Uiso 1 1 calc R U
C40 C 0.2164(4) 0.49179(17) 0.18966(10) 0.0443(10) Uani 1 1 d . .
H40 H 0.221590 0.466574 0.173050 0.053 Uiso 1 1 calc R U
C41 C 0.1264(4) 0.48839(17) 0.21135(11) 0.0472(11) Uani 1 1 d . .
H41 H 0.071628 0.460795 0.209426 0.057 Uiso 1 1 calc R U
C42 C 0.1145(4) 0.52462(16) 0.23594(10) 0.0417(10) Uani 1 1 d . .
H42 H 0.053470 0.522139 0.251072 0.050 Uiso 1 1 calc R U
C43 C 0.1960(3) 0.56458(15) 0.23737(9) 0.0337(8) Uani 1 1 d . .
C44 C 0.2075(3) 0.60827(15) 0.25893(9) 0.0328(8) Uani 1 1 d . .
C45 C 0.1497(3) 0.65469(15) 0.30474(9) 0.0324(8) Uani 1 1 d . .
C46 C 0.0744(3) 0.66155(15) 0.33227(9) 0.0332(8) Uani 1 1 d . .
C47 C -0.0248(3) 0.63527(16) 0.34199(10) 0.0372(9) Uani 1 1 d . .
H47 H -0.056558 0.607141 0.329845 0.045 Uiso 1 1 calc R U
C48 C -0.0754(4) 0.65204(17) 0.37029(10) 0.0426(10) Uani 1 1 d . .
H48 H -0.144538 0.635589 0.377451 0.051 Uiso 1 1 calc R U
C49 C -0.0268(4) 0.69252(17) 0.38843(10) 0.0444(10) Uani 1 1 d . .
H49 H -0.062907 0.702263 0.407970 0.053 Uiso 1 1 calc R U
C50 C 0.0718(3) 0.71896(16) 0.37903(9) 0.0390(9) Uani 1 1 d . .
H50 H 0.104379 0.746452 0.391594 0.047 Uiso 1 1 calc R U
C51 C 0.1216(3) 0.70310(15) 0.34991(9) 0.0325(8) Uani 1 1 d . .
C52 C 0.2228(3) 0.72113(15) 0.33278(9) 0.0320(8) Uani 1 1 d . .
C53 C 0.3768(3) 0.77983(15) 0.32552(9) 0.0320(8) Uani 1 1 d . .
C54 C 0.4444(3) 0.82508(15) 0.33521(9) 0.0339(9) Uani 1 1 d . .
C55 C 0.4384(4) 0.85784(17) 0.36144(10) 0.0419(10) Uani 1 1 d . .
H55 H 0.381653 0.852897 0.377584 0.050 Uiso 1 1 calc R U
C56 C 0.5176(4) 0.89798(17) 0.36337(11) 0.0496(11) Uani 1 1 d . .
H56 H 0.514194 0.921515 0.380966 0.060 Uiso 1 1 calc R U
C57 C 0.6031(4) 0.90499(17) 0.34002(10) 0.0447(10) Uani 1 1 d . .
H57 H 0.656789 0.932967 0.342112 0.054 Uiso 1 1 calc R U
C58 C 0.6104(3) 0.87183(16) 0.31407(10) 0.0392(9) Uani 1 1 d . .
H58 H 0.669111 0.876074 0.298395 0.047 Uiso 1 1 calc R U
C59 C 0.5293(3) 0.83212(15) 0.31159(9) 0.0324(8) Uani 1 1 d . .
C60 C 0.5109(3) 0.79084(15) 0.28809(9) 0.0326(8) Uani 1 1 d . .
C61 C 0.5664(3) 0.74592(16) 0.24200(9) 0.0341(9) Uani 1 1 d . .
C62 C 0.6426(3) 0.73863(16) 0.21482(9) 0.0350(9) Uani 1 1 d . .
C63 C 0.7359(4) 0.76782(18) 0.20406(10) 0.0453(11) Uani 1 1 d . .
H63 H 0.761402 0.798147 0.215140 0.054 Uiso 1 1 calc R U
C64 C 0.7905(4) 0.7508(2) 0.17637(10) 0.0529(12) Uani 1 1 d . .
H64 H 0.854480 0.769882 0.168234 0.064 Uiso 1 1 calc R U
C65 C 0.7535(4) 0.70646(19) 0.16043(10) 0.0495(11) Uani 1 1 d . .
H65 H 0.792563 0.696031 0.141492 0.059 Uiso 1 1 calc R U
C66 C 0.6616(4) 0.67693(17) 0.17115(9) 0.0422(10) Uani 1 1 d . .
H66 H 0.637303 0.646420 0.160082 0.051 Uiso 1 1 calc R U
C67 C 0.6057(3) 0.69372(16) 0.19897(9) 0.0352(9) Uani 1 1 d . .
C68 C 0.5068(3) 0.67396(15) 0.21670(9) 0.0330(8) Uani 1 1 d . .
C69 C 0.2250(3) 0.74996(16) 0.24619(9) 0.0387(9) Uani 1 1 d . .
H69A H 0.156442 0.727336 0.241635 0.046 Uiso 1 1 calc R U
H69B H 0.199150 0.775962 0.262052 0.046 Uiso 1 1 calc R U
C70 C 0.3568(5) 0.8401(2) 0.21298(13) 0.0650(14) Uani 1 1 d . .
H70A H 0.436046 0.825976 0.216536 0.097 Uiso 1 1 calc R U
H70B H 0.335859 0.861176 0.231645 0.097 Uiso 1 1 calc R U
H70C H 0.354868 0.861452 0.193400 0.097 Uiso 1 1 calc R U
C71 C 0.2988(5) 0.7422(2) 0.17499(11) 0.0665(15) Uani 1 1 d . .
H71A H 0.254346 0.709827 0.175708 0.100 Uiso 1 1 calc R U
H71B H 0.382810 0.734868 0.178020 0.100 Uiso 1 1 calc R U
H71C H 0.284737 0.758939 0.153950 0.100 Uiso 1 1 calc R U
C72 C 0.1059(5) 0.8153(2) 0.19439(13) 0.0694(15) Uani 1 1 d . .
H72A H 0.078231 0.838717 0.211189 0.104 Uiso 1 1 calc R U
H72B H 0.048014 0.787802 0.190614 0.104 Uiso 1 1 calc R U
H72C H 0.116377 0.834643 0.174277 0.104 Uiso 1 1 calc R U
C73 C 0.7700(3) 0.54225(16) 0.19855(10) 0.0394(9) Uani 1 1 d . .
C74 C 0.8677(4) 0.56328(18) 0.18064(11) 0.0468(11) Uani 1 1 d . .
C75 C 0.9190(4) 0.5483(2) 0.15194(12) 0.0537(12) Uani 1 1 d . .
H75 H 0.889282 0.519953 0.139565 0.064 Uiso 1 1 calc R U
C76 C 1.0157(4) 0.5766(2) 0.14216(13) 0.0617(14) Uani 1 1 d . .
H76 H 1.053570 0.567258 0.122805 0.074 Uiso 1 1 calc R U
C77 C 1.0576(4) 0.6181(2) 0.16018(14) 0.0650(15) Uani 1 1 d . .
H77 H 1.124378 0.636189 0.152869 0.078 Uiso 1 1 calc R U
C78 C 1.0067(4) 0.6342(2) 0.18810(13) 0.0567(13) Uani 1 1 d . .
H78 H 1.035385 0.663218 0.199947 0.068 Uiso 1 1 calc R U
C79 C 0.9096(4) 0.60523(18) 0.19833(12) 0.0492(11) Uani 1 1 d . .
C80 C 0.8346(4) 0.61114(17) 0.22605(11) 0.0465(11) Uani 1 1 d . .
C81 C 0.7701(4) 0.65640(17) 0.27132(12) 0.0488(11) Uani 1 1 d . .
C82 C 0.7774(4) 0.69872(18) 0.29407(13) 0.0595(14) Uani 1 1 d . .
C83 C 0.8557(5) 0.73970(19) 0.29751(16) 0.0739(17) Uani 1 1 d . .
H83 H 0.918064 0.744448 0.282982 0.089 Uiso 1 1 calc R U
C84 C 0.8390(6) 0.7729(2) 0.3228(2) 0.092(2) Uani 1 1 d . .
H84 H 0.890998 0.801410 0.325465 0.111 Uiso 1 1 calc R U
C85 C 0.7504(6) 0.7671(2) 0.34454(17) 0.082(2) Uani 1 1 d . .
H85 H 0.744506 0.790788 0.361973 0.099 Uiso 1 1 calc R U
C86 C 0.6681(5) 0.72634(19) 0.34132(14) 0.0680(16) Uani 1 1 d . .
H86 H 0.605495 0.722006 0.355815 0.082 Uiso 1 1 calc R U
C87 C 0.6853(4) 0.69305(17) 0.31541(12) 0.0547(13) Uani 1 1 d . .
C88 C 0.6212(4) 0.64712(16) 0.30503(11) 0.0438(10) Uani 1 1 d . .
C89 C 0.4709(3) 0.58637(16) 0.31172(10) 0.0395(10) Uani 1 1 d . .
C90 C 0.3692(4) 0.56717(17) 0.32843(9) 0.0400(10) Uani 1 1 d . .
C91 C 0.3083(4) 0.58651(19) 0.35437(10) 0.0493(11) Uani 1 1 d . .
H91 H 0.330666 0.618019 0.364601 0.059 Uiso 1 1 calc R U
C92 C 0.2140(4) 0.5581(2) 0.36470(10) 0.0570(14) Uani 1 1 d . .
H92 H 0.170336 0.570527 0.382362 0.068 Uiso 1 1 calc R U
C93 C 0.1812(4) 0.5121(2) 0.35008(11) 0.0551(12) Uani 1 1 d . .
H93 H 0.116477 0.493412 0.358115 0.066 Uiso 1 1 calc R U
C94 C 0.2414(4) 0.49256(18) 0.32369(11) 0.0478(11) Uani 1 1 d . .
H94 H 0.218327 0.461287 0.313299 0.057 Uiso 1 1 calc R U
C95 C 0.3361(3) 0.52096(17) 0.31349(10) 0.0408(10) Uani 1 1 d . .
C96 C 0.4180(4) 0.51284(16) 0.28746(10) 0.0394(9) Uani 1 1 d . .
C97 C 0.4811(3) 0.46887(16) 0.24175(10) 0.0392(9) Uani 1 1 d . .
C98 C 0.4646(3) 0.42990(16) 0.21683(10) 0.0385(9) Uani 1 1 d . .
C99 C 0.3811(4) 0.39125(17) 0.21300(12) 0.0517(11) Uani 1 1 d . .
H99 H 0.324790 0.384955 0.229071 0.062 Uiso 1 1 calc R U
C100 C 0.3828(4) 0.36218(19) 0.18491(13) 0.0590(13) Uani 1 1 d . .
H100 H 0.326663 0.335413 0.181549 0.071 Uiso 1 1 calc R U
C101 C 0.4651(5) 0.37164(19) 0.16165(12) 0.0585(14) Uani 1 1 d . .
H101 H 0.463497 0.351315 0.142494 0.070 Uiso 1 1 calc R U
C102 C 0.5506(4) 0.41001(17) 0.16535(11) 0.0500(11) Uani 1 1 d . .
H102 H 0.607264 0.416010 0.149326 0.060 Uiso 1 1 calc R U
C103 C 0.5486(4) 0.43900(16) 0.19365(10) 0.0391(9) Uani 1 1 d . .
C104 C 0.6191(3) 0.48254(16) 0.20508(9) 0.0375(9) Uani 1 1 d . .
C105 C 0.7573(4) 0.52340(17) 0.29302(10) 0.0468(11) Uani 1 1 d . .
H10A H 0.835820 0.537040 0.287831 0.056 Uiso 1 1 calc R U
H10B H 0.738703 0.537368 0.314595 0.056 Uiso 1 1 calc R U
C106 C 0.8090(6) 0.4210(2) 0.25968(12) 0.0751(17) Uani 1 1 d . .
H10C H 0.849452 0.388230 0.264174 0.113 Uiso 1 1 calc R U
H10D H 0.859610 0.443415 0.247014 0.113 Uiso 1 1 calc R U
H10E H 0.735736 0.414244 0.247371 0.113 Uiso 1 1 calc R U
C107 C 0.6426(5) 0.4235(2) 0.31610(14) 0.0732(16) Uani 1 1 d . .
H10F H 0.616741 0.444818 0.334172 0.110 Uiso 1 1 calc R U
H10G H 0.661737 0.388718 0.323972 0.110 Uiso 1 1 calc R U
H10H H 0.579520 0.421436 0.299511 0.110 Uiso 1 1 calc R U
C108 C 0.9021(5) 0.4396(2) 0.32674(13) 0.0760(17) Uani 1 1 d . .
H10I H 0.891131 0.458151 0.347120 0.114 Uiso 1 1 calc R U
H10J H 0.975037 0.451197 0.316985 0.114 Uiso 1 1 calc R U
H10K H 0.906701 0.402424 0.331023 0.114 Uiso 1 1 calc R U
C109 C -0.0469(3) 0.65359(15) 0.51053(9) 0.0345(9) Uani 1 1 d . .
C110 C -0.0547(3) 0.69301(15) 0.53522(10) 0.0373(9) Uani 1 1 d . .
C111 C -0.1338(4) 0.73344(16) 0.53993(11) 0.0470(11) Uani 1 1 d . .
H111 H -0.196706 0.739916 0.524866 0.056 Uiso 1 1 calc R U
C112 C -0.1174(4) 0.76355(17) 0.56721(12) 0.0515(12) Uani 1 1 d . .
H112 H -0.170379 0.791118 0.570964 0.062 Uiso 1 1 calc R U
C113 C -0.0253(4) 0.75473(17) 0.58942(11) 0.0505(12) Uani 1 1 d . .
H113 H -0.017067 0.776279 0.607962 0.061 Uiso 1 1 calc R U
C114 C 0.0547(4) 0.71500(17) 0.58500(11) 0.0443(10) Uani 1 1 d . .
H114 H 0.117661 0.708943 0.600108 0.053 Uiso 1 1 calc R U
C115 C 0.0387(3) 0.68432(15) 0.55734(10) 0.0379(9) Uani 1 1 d . .
C116 C 0.1018(3) 0.63982(15) 0.54549(9) 0.0341(9) Uani 1 1 d . .
C117 C 0.2555(3) 0.57991(15) 0.55022(9) 0.0346(9) Uani 1 1 d . .
C118 C 0.3601(3) 0.55922(15) 0.56652(9) 0.0354(9) Uani 1 1 d . .
C119 C 0.4214(4) 0.57304(17) 0.59461(10) 0.0432(10) Uani 1 1 d . .
H119 H 0.396617 0.601333 0.607369 0.052 Uiso 1 1 calc R U
C120 C 0.5200(4) 0.54452(19) 0.60364(11) 0.0507(12) Uani 1 1 d . .
H120 H 0.563490 0.553425 0.622801 0.061 Uiso 1 1 calc R U
C121 C 0.5562(4) 0.50295(19) 0.58494(11) 0.0491(11) Uani 1 1 d . .
H121 H 0.624555 0.484251 0.591515 0.059 Uiso 1 1 calc R U
C122 C 0.4949(4) 0.48822(17) 0.55703(10) 0.0427(10) Uani 1 1 d . .
H122 H 0.519410 0.459624 0.544477 0.051 Uiso 1 1 calc R U
C123 C 0.3957(3) 0.51711(16) 0.54808(9) 0.0372(9) Uani 1 1 d . .
C124 C 0.3118(3) 0.51162(15) 0.52106(9) 0.0328(8) Uani 1 1 d . .
C125 C 0.2352(3) 0.46763(15) 0.47569(9) 0.0343(9) Uani 1 1 d . .
C126 C 0.2388(3) 0.42611(15) 0.45214(10) 0.0382(9) Uani 1 1 d . .
C127 C 0.3172(4) 0.38586(16) 0.44823(11) 0.0466(11) Uani 1 1 d . .
H127 H 0.381476 0.380606 0.463042 0.056 Uiso 1 1 calc R U
C128 C 0.2984(4) 0.35379(18) 0.42203(12) 0.0550(12) Uani 1 1 d . .
H128 H 0.350047 0.325525 0.418895 0.066 Uiso 1 1 calc R U
C129 C 0.2056(4) 0.36179(17) 0.40005(12) 0.0524(12) Uani 1 1 d . .
H129 H 0.196756 0.339397 0.381921 0.063 Uiso 1 1 calc R U
C130 C 0.1254(4) 0.40157(16) 0.40383(11) 0.0447(10) Uani 1 1 d . .
H130 H 0.061015 0.406449 0.389008 0.054 Uiso 1 1 calc R U
C131 C 0.1438(4) 0.43400(15) 0.43042(10) 0.0376(9) Uani 1 1 d . .
C132 C 0.0821(3) 0.47928(15) 0.44156(9) 0.0352(9) Uani 1 1 d . .
C133 C -0.0714(3) 0.53934(15) 0.43722(9) 0.0337(9) Uani 1 1 d . .
C134 C -0.1769(3) 0.55883(16) 0.42153(9) 0.0345(9) Uani 1 1 d . .
C135 C -0.2411(3) 0.54156(18) 0.39435(10) 0.0415(10) Uani 1 1 d . .
H135 H -0.219215 0.511018 0.383289 0.050 Uiso 1 1 calc R U
C136 C -0.3368(3) 0.56996(18) 0.38409(10) 0.0468(11) Uani 1 1 d . .
H136 H -0.381658 0.559202 0.365561 0.056 Uiso 1 1 calc R U
C137 C -0.3686(3) 0.61455(19) 0.40067(10) 0.0475(11) Uani 1 1 d . .
H137 H -0.434271 0.633889 0.392779 0.057 Uiso 1 1 calc R U
C138 C -0.3083(3) 0.63168(17) 0.42812(10) 0.0430(10) Uani 1 1 d . .
H138 H -0.332727 0.661429 0.439601 0.052 Uiso 1 1 calc R U
C139 C -0.2094(3) 0.60302(16) 0.43821(9) 0.0363(9) Uani 1 1 d . .
C140 C -0.1230(3) 0.60978(15) 0.46443(9) 0.0333(9) Uani 1 1 d . .
C141 C 0.2059(4) 0.60727(16) 0.45671(9) 0.0385(9) Uani 1 1 d . .
H14A H 0.264449 0.582479 0.448618 0.046 Uiso 1 1 calc R U
H14B H 0.152103 0.615146 0.438125 0.046 Uiso 1 1 calc R U
C142 C 0.1913(4) 0.72157(16) 0.47832(11) 0.0454(10) Uani 1 1 d . .
H14C H 0.236917 0.753628 0.479850 0.068 Uiso 1 1 calc R U
H14D H 0.159334 0.713467 0.499513 0.068 Uiso 1 1 calc R U
H14E H 0.126650 0.725895 0.462386 0.068 Uiso 1 1 calc R U
C143 C 0.4095(4) 0.65672(18) 0.49613(11) 0.0477(11) Uani 1 1 d . .
H14F H 0.375906 0.648879 0.517165 0.071 Uiso 1 1 calc R U
H14G H 0.458275 0.687813 0.498039 0.071 Uiso 1 1 calc R U
H14H H 0.457763 0.627599 0.489258 0.071 Uiso 1 1 calc R U
C144 C 0.3576(4) 0.68952(19) 0.42731(10) 0.0513(11) Uani 1 1 d . .
H14I H 0.400011 0.721959 0.431278 0.077 Uiso 1 1 calc R U
H14J H 0.296626 0.694890 0.410431 0.077 Uiso 1 1 calc R U
H14K H 0.412729 0.663026 0.420208 0.077 Uiso 1 1 calc R U

loop_
_atom_site_aniso_label
_atom_site_aniso_U_11
_atom_site_aniso_U_22
_atom_site_aniso_U_33
_atom_site_aniso_U_23
_atom_site_aniso_U_13
_atom_site_aniso_U_12
Cr1 0.0329(3) 0.0317(4) 0.0257(3) -0.0006(3) 0.0005(2) 0.0005(3)
Cr2 0.0316(3) 0.0343(4) 0.0270(3) 0.0000(3) 0.0032(2) -0.0004(3)
Cr3 0.0367(3) 0.0346(4) 0.0427(4) -0.0009(3) -0.0054(3) -0.0033(3)
Cr4 0.0327(3) 0.0306(4) 0.0317(3) 0.0004(3) 0.0015(2) 0.0049(3)
Si1 0.0440(6) 0.0409(7) 0.0385(6) -0.0079(5) 0.0082(5) -0.0001(5)
Si2 0.0493(7) 0.0458(7) 0.0405(7) 0.0092(5) -0.0085(5) 0.0001(6)
Si3 0.0489(7) 0.0451(7) 0.0358(6) -0.0008(5) -0.0041(5) 0.0059(5)
Si4 0.0359(6) 0.0382(6) 0.0364(6) 0.0025(5) 0.0034(4) 0.0018(5)
N1 0.0376(17) 0.0337(19) 0.0302(17) -0.0005(14) 0.0024(13) 0.0030(15)
N2 0.0350(16) 0.0297(17) 0.0249(16) -0.0018(13) -0.0009(12) 0.0010(14)
N3 0.0361(17) 0.0345(19) 0.0297(17) 0.0008(14) -0.0011(13) -0.0018(14)
N4 0.0331(16) 0.0305(18) 0.0260(16) -0.0023(13) 0.0009(12) 0.0020(14)
N5 0.0305(16) 0.0327(18) 0.0273(16) -0.0031(13) 0.0012(13) 0.0028(14)
N6 0.0345(16) 0.0294(17) 0.0269(16) -0.0013(13) 0.0033(12) 0.0026(14)
N7 0.0334(16) 0.0369(19) 0.0272(17) -0.0020(14) 0.0029(13) 0.0011(14)
N8 0.0327(16) 0.0367(19) 0.0213(16) -0.0018(13) 0.0017(12) 0.0009(14)
N9 0.0378(17) 0.039(2) 0.0284(17) -0.0002(14) 0.0024(13) 0.0015(15)
N10 0.0328(16) 0.0349(19) 0.0280(17) 0.0027(13) 0.0037(13) 0.0034(14)
N11 0.0337(16) 0.0325(18) 0.0323(18) 0.0038(14) 0.0034(13) 0.0010(14)
N12 0.0314(16) 0.0353(19) 0.0302(17) 0.0008(13) 0.0010(13) -0.0014(14)
N13 0.0314(16) 0.0329(18) 0.0337(18) -0.0008(13) 0.0039(13) -0.0009(14)
N14 0.0304(16) 0.0325(18) 0.0281(17) -0.0012(13) 0.0017(12) 0.0028(14)
N15 0.0345(16) 0.0374(19) 0.0284(17) -0.0004(14) 0.0042(13) -0.0007(14)
N16 0.0320(16) 0.039(2) 0.0248(16) -0.0006(13) 0.0021(12) -0.0002(14)
N17 0.0368(18) 0.037(2) 0.048(2) 0.0091(16) -0.0050(15) -0.0046(15)
N18 0.045(2) 0.043(2) 0.068(3) 0.0093(19) -0.0130(19) -0.0045(18)
N19 0.0419(19) 0.035(2) 0.052(2) 0.0006(16) -0.0124(16) 0.0009(16)
N20 0.048(2) 0.038(2) 0.048(2) -0.0091(16) -0.0177(17) 0.0092(17)
N21 0.0373(17) 0.0315(19) 0.0390(19) -0.0006(14) -0.0043(14) -0.0001(15)
N22 0.0359(18) 0.036(2) 0.045(2) 0.0013(15) 0.0001(15) 0.0004(15)
N23 0.0323(16) 0.0347(19) 0.0371(19) 0.0023(14) -0.0034(14) -0.0013(14)
N24 0.0359(18) 0.044(2) 0.0386(19) 0.0080(15) -0.0053(14) 0.0044(16)
N25 0.0351(17) 0.036(2) 0.041(2) 0.0060(15) 0.0053(15) 0.0052(15)
N26 0.0336(16) 0.0296(18) 0.0325(18) 0.0034(13) 0.0048(13) 0.0044(14)
N27 0.0377(18) 0.0329(19) 0.0347(18) -0.0008(14) 0.0040(14) -0.0004(15)
N28 0.0343(16) 0.0328(18) 0.0297(17) 0.0007(13) 0.0018(13) 0.0035(14)
N29 0.0405(18) 0.0336(19) 0.0378(19) 0.0052(15) 0.0067(15) 0.0060(15)
N30 0.0369(17) 0.0308(18) 0.0345(18) 0.0035(14) 0.0030(14) 0.0052(14)
N31 0.0384(18) 0.0332(19) 0.0356(18) -0.0008(14) 0.0037(14) -0.0010(15)
N32 0.0309(16) 0.0350(19) 0.0321(17) 0.0040(14) 0.0024(13) 0.0042(14)
C1 0.037(2) 0.033(2) 0.0242(19) -0.0033(15) 0.0043(15) 0.0056(17)
C2 0.0331(19) 0.034(2) 0.0251(19) -0.0047(15) 0.0030(15) 0.0037(17)
C3 0.041(2) 0.039(2) 0.026(2) -0.0051(16) 0.0006(16) 0.0085(18)
C4 0.040(2) 0.047(3) 0.031(2) -0.0048(18) -0.0048(17) 0.0096(19)
C5 0.037(2) 0.054(3) 0.037(2) -0.0057(19) -0.0051(17) -0.003(2)
C6 0.037(2) 0.040(2) 0.034(2) -0.0012(17) -0.0015(17) 0.0010(18)
C7 0.035(2) 0.035(2) 0.026(2) -0.0036(16) 0.0025(15) 0.0037(17)
C8 0.0315(19) 0.035(2) 0.029(2) -0.0031(16) 0.0000(15) 0.0015(17)
C9 0.0340(19) 0.032(2) 0.027(2) -0.0026(15) 0.0025(15) 0.0021(17)
C10 0.0320(19) 0.034(2) 0.0262(19) -0.0036(15) 0.0021(15) 0.0022(16)
C11 0.036(2) 0.035(2) 0.037(2) -0.0024(17) 0.0009(16) -0.0018(18)
C12 0.038(2) 0.034(2) 0.040(2) 0.0000(17) 0.0063(17) -0.0063(18)
C13 0.045(2) 0.031(2) 0.036(2) 0.0057(17) 0.0080(17) 0.0025(18)
C14 0.038(2) 0.036(2) 0.028(2) -0.0003(16) -0.0009(16) 0.0031(18)
C15 0.0346(19) 0.029(2) 0.030(2) -0.0027(15) 0.0050(15) 0.0031(16)
C16 0.0326(19) 0.031(2) 0.0259(19) -0.0026(15) 0.0047(15) 0.0028(16)
C17 0.0330(19) 0.034(2) 0.0239(19) -0.0034(15) 0.0024(15) 0.0049(16)
C18 0.0338(19) 0.032(2) 0.029(2) -0.0054(16) 0.0015(15) 0.0046(16)
C19 0.041(2) 0.040(2) 0.031(2) -0.0033(17) -0.0014(17) 0.0008(18)
C20 0.045(2) 0.046(3) 0.033(2) -0.0025(18) -0.0073(18) 0.003(2)
C21 0.038(2) 0.043(3) 0.041(2) -0.0099(19) -0.0069(18) 0.0022(19)
C22 0.038(2) 0.042(2) 0.035(2) -0.0051(18) 0.0027(17) -0.0001(18)
C23 0.0316(19) 0.035(2) 0.029(2) -0.0047(16) 0.0009(15) 0.0029(17)
C24 0.0340(19) 0.036(2) 0.0239(19) -0.0030(15) 0.0048(15) 0.0003(17)
C25 0.035(2) 0.030(2) 0.031(2) -0.0005(16) 0.0059(16) 0.0001(16)
C26 0.036(2) 0.033(2) 0.034(2) -0.0016(16) 0.0094(16) -0.0006(17)
C27 0.043(2) 0.040(2) 0.037(2) -0.0016(18) 0.0083(18) 0.0013(19)
C28 0.048(2) 0.037(2) 0.048(3) 0.0044(19) 0.011(2) -0.003(2)
C29 0.059(3) 0.040(3) 0.039(2) 0.0081(19) 0.014(2) 0.001(2)
C30 0.049(2) 0.036(2) 0.034(2) 0.0005(17) 0.0086(18) 0.0055(19)
C31 0.042(2) 0.032(2) 0.028(2) -0.0002(16) 0.0086(16) 0.0027(17)
C32 0.039(2) 0.034(2) 0.028(2) -0.0026(16) 0.0058(16) 0.0018(17)
C33 0.045(2) 0.041(2) 0.039(2) -0.0013(18) 0.0020(18) 0.0099(19)
C34 0.075(4) 0.070(4) 0.082(4) -0.039(3) 0.024(3) -0.027(3)
C35 0.079(4) 0.064(3) 0.040(3) 0.000(2) 0.003(2) -0.002(3)
C36 0.074(3) 0.064(4) 0.070(4) -0.012(3) 0.015(3) 0.023(3)
C37 0.034(2) 0.040(2) 0.029(2) 0.0033(16) -0.0001(16) 0.0049(17)
C38 0.039(2) 0.033(2) 0.033(2) -0.0006(16) -0.0054(16) 0.0037(17)
C39 0.045(2) 0.040(2) 0.033(2) -0.0004(17) -0.0016(17) 0.0035(19)
C40 0.054(3) 0.038(2) 0.041(2) -0.0092(19) -0.004(2) -0.003(2)
C41 0.049(3) 0.038(3) 0.053(3) 0.001(2) -0.008(2) -0.011(2)
C42 0.038(2) 0.044(3) 0.042(2) 0.0016(19) -0.0005(18) -0.0032(19)
C43 0.037(2) 0.035(2) 0.029(2) -0.0003(16) -0.0038(15) -0.0008(17)
C44 0.034(2) 0.034(2) 0.030(2) 0.0029(16) -0.0026(16) 0.0001(17)
C45 0.0285(18) 0.038(2) 0.031(2) 0.0069(17) 0.0020(15) 0.0038(17)
C46 0.0290(19) 0.037(2) 0.033(2) 0.0045(17) 0.0026(15) 0.0061(17)
C47 0.034(2) 0.039(2) 0.039(2) 0.0068(18) 0.0064(17) 0.0007(18)
C48 0.039(2) 0.043(3) 0.047(3) 0.0094(19) 0.0084(18) 0.0026(19)
C49 0.044(2) 0.046(3) 0.044(3) 0.004(2) 0.0174(19) 0.007(2)
C50 0.041(2) 0.041(2) 0.035(2) -0.0036(18) 0.0083(17) 0.0021(18)
C51 0.0287(18) 0.037(2) 0.032(2) 0.0050(16) 0.0039(15) 0.0063(17)
C52 0.0324(19) 0.036(2) 0.027(2) 0.0026(16) 0.0013(15) 0.0075(17)
C53 0.0305(19) 0.036(2) 0.030(2) 0.0004(16) 0.0017(15) 0.0028(16)
C54 0.034(2) 0.034(2) 0.033(2) -0.0008(16) 0.0019(16) 0.0027(17)
C55 0.039(2) 0.047(3) 0.040(2) -0.0097(19) 0.0065(18) -0.0005(19)
C56 0.053(3) 0.045(3) 0.052(3) -0.018(2) 0.011(2) -0.003(2)
C57 0.045(2) 0.041(3) 0.049(3) -0.008(2) 0.0061(19) -0.003(2)
C58 0.039(2) 0.040(2) 0.038(2) -0.0007(18) 0.0035(17) -0.0047(19)
C59 0.0323(19) 0.035(2) 0.030(2) -0.0013(16) 0.0008(15) 0.0013(17)
C60 0.0296(19) 0.041(2) 0.028(2) 0.0031(16) -0.0009(15) 0.0042(17)
C61 0.0326(19) 0.043(2) 0.027(2) 0.0018(17) -0.0012(15) 0.0003(18)
C62 0.037(2) 0.043(2) 0.025(2) -0.0008(16) 0.0020(16) -0.0020(18)
C63 0.046(2) 0.054(3) 0.036(2) -0.007(2) 0.0082(18) -0.014(2)
C64 0.046(2) 0.075(3) 0.039(3) -0.006(2) 0.017(2) -0.017(2)
C65 0.045(2) 0.070(3) 0.034(2) -0.012(2) 0.0148(19) -0.008(2)
C66 0.043(2) 0.051(3) 0.032(2) -0.0072(18) 0.0070(17) -0.002(2)
C67 0.034(2) 0.043(2) 0.028(2) 0.0014(17) 0.0046(16) 0.0008(18)
C68 0.0335(19) 0.038(2) 0.028(2) -0.0008(16) 0.0004(15) 0.0037(17)
C69 0.040(2) 0.039(2) 0.038(2) -0.0002(18) 0.0003(17) 0.0021(18)
C70 0.064(3) 0.054(3) 0.076(4) 0.018(3) -0.009(3) -0.008(3)
C71 0.095(4) 0.069(4) 0.035(3) 0.007(2) -0.011(3) 0.011(3)
C72 0.063(3) 0.074(4) 0.070(4) 0.020(3) -0.021(3) 0.006(3)
C73 0.037(2) 0.040(2) 0.041(2) 0.0086(19) -0.0036(17) 0.0051(19)
C74 0.035(2) 0.050(3) 0.056(3) 0.023(2) -0.0026(19) 0.004(2)
C75 0.044(2) 0.060(3) 0.057(3) 0.024(2) 0.006(2) 0.011(2)
C76 0.053(3) 0.065(4) 0.068(3) 0.031(3) 0.014(2) 0.006(3)
C77 0.041(3) 0.071(4) 0.083(4) 0.035(3) 0.009(3) 0.004(3)
C78 0.039(2) 0.053(3) 0.078(4) 0.025(3) -0.003(2) -0.003(2)
C79 0.038(2) 0.049(3) 0.060(3) 0.020(2) -0.004(2) -0.004(2)
C80 0.039(2) 0.038(3) 0.062(3) 0.010(2) -0.013(2) -0.006(2)
C81 0.041(2) 0.034(3) 0.070(3) 0.005(2) -0.020(2) -0.004(2)
C82 0.056(3) 0.037(3) 0.084(4) 0.006(2) -0.030(3) -0.003(2)
C83 0.064(3) 0.037(3) 0.119(5) 0.006(3) -0.036(3) -0.011(3)
C84 0.090(5) 0.041(3) 0.142(7) -0.016(4) -0.059(5) -0.006(3)
C85 0.092(5) 0.042(3) 0.108(5) -0.020(3) -0.054(4) 0.018(3)
C86 0.080(4) 0.045(3) 0.076(4) -0.009(3) -0.042(3) 0.012(3)
C87 0.066(3) 0.032(3) 0.065(3) -0.010(2) -0.033(3) 0.007(2)
C88 0.042(2) 0.036(2) 0.052(3) 0.001(2) -0.022(2) 0.0036(19)
C89 0.039(2) 0.040(2) 0.038(2) 0.0004(18) -0.0119(17) 0.0115(19)
C90 0.043(2) 0.044(3) 0.033(2) 0.0005(18) -0.0089(17) 0.0112(19)
C91 0.053(3) 0.058(3) 0.036(2) 0.001(2) -0.016(2) 0.019(2)
C92 0.056(3) 0.086(4) 0.029(2) 0.013(2) 0.002(2) 0.026(3)
C93 0.048(3) 0.071(4) 0.047(3) 0.018(2) 0.005(2) 0.006(2)
C94 0.047(2) 0.048(3) 0.049(3) 0.007(2) 0.003(2) 0.005(2)
C95 0.037(2) 0.048(3) 0.037(2) 0.0060(19) -0.0032(17) 0.0092(19)
C96 0.040(2) 0.037(2) 0.041(2) 0.0031(18) -0.0059(18) 0.0038(19)
C97 0.038(2) 0.036(2) 0.043(2) -0.0007(18) -0.0051(18) -0.0002(18)
C98 0.036(2) 0.033(2) 0.046(2) -0.0021(18) -0.0058(18) -0.0007(18)
C99 0.045(2) 0.043(3) 0.067(3) -0.006(2) -0.010(2) -0.007(2)
C100 0.054(3) 0.048(3) 0.074(4) -0.014(3) -0.016(3) -0.005(2)
C101 0.071(3) 0.043(3) 0.059(3) -0.009(2) -0.031(3) 0.011(3)
C102 0.062(3) 0.046(3) 0.041(3) -0.001(2) -0.013(2) 0.012(2)
C103 0.043(2) 0.034(2) 0.039(2) 0.0032(17) -0.0113(18) 0.0018(18)
C104 0.036(2) 0.039(2) 0.037(2) 0.0034(18) -0.0037(17) 0.0036(18)
C105 0.044(2) 0.052(3) 0.044(3) -0.007(2) -0.0052(19) 0.003(2)
C106 0.121(5) 0.060(4) 0.044(3) 0.000(2) 0.005(3) 0.033(3)
C107 0.068(3) 0.068(4) 0.084(4) 0.031(3) 0.000(3) 0.001(3)
C108 0.081(4) 0.081(4) 0.064(4) -0.012(3) -0.023(3) 0.027(3)
C109 0.0319(19) 0.033(2) 0.039(2) 0.0024(17) 0.0081(16) 0.0037(17)
C110 0.036(2) 0.032(2) 0.044(2) 0.0047(17) 0.0135(17) 0.0046(17)
C111 0.046(2) 0.038(3) 0.057(3) 0.005(2) 0.012(2) 0.008(2)
C112 0.049(3) 0.036(3) 0.070(3) -0.001(2) 0.018(2) 0.007(2)
C113 0.056(3) 0.041(3) 0.055(3) -0.014(2) 0.024(2) -0.007(2)
C114 0.042(2) 0.043(3) 0.048(3) -0.004(2) 0.0073(19) -0.004(2)
C115 0.041(2) 0.031(2) 0.041(2) -0.0043(17) 0.0115(18) -0.0002(18)
C116 0.034(2) 0.033(2) 0.036(2) 0.0015(17) 0.0062(16) 0.0010(17)
C117 0.035(2) 0.037(2) 0.032(2) 0.0051(17) 0.0007(16) -0.0017(18)
C118 0.037(2) 0.036(2) 0.034(2) 0.0095(17) 0.0006(16) -0.0005(17)
C119 0.045(2) 0.044(3) 0.041(2) 0.0053(19) -0.0014(19) -0.005(2)
C120 0.050(3) 0.058(3) 0.043(3) 0.015(2) -0.014(2) -0.009(2)
C121 0.037(2) 0.055(3) 0.055(3) 0.023(2) -0.004(2) -0.001(2)
C122 0.040(2) 0.042(3) 0.047(3) 0.0153(19) 0.0039(19) 0.0032(19)
C123 0.035(2) 0.040(2) 0.037(2) 0.0109(18) 0.0042(17) 0.0010(18)
C124 0.0313(19) 0.035(2) 0.032(2) 0.0067(17) 0.0012(15) 0.0005(17)
C125 0.037(2) 0.033(2) 0.032(2) 0.0053(16) 0.0073(17) 0.0059(17)
C126 0.039(2) 0.031(2) 0.044(2) 0.0026(18) 0.0108(18) -0.0011(18)
C127 0.041(2) 0.035(2) 0.064(3) 0.002(2) 0.011(2) 0.0030(19)
C128 0.057(3) 0.036(3) 0.073(3) -0.008(2) 0.023(3) 0.001(2)
C129 0.065(3) 0.036(3) 0.058(3) -0.013(2) 0.023(2) -0.007(2)
C130 0.051(2) 0.037(2) 0.047(3) -0.0021(19) 0.011(2) -0.006(2)
C131 0.044(2) 0.029(2) 0.041(2) 0.0002(17) 0.0104(18) -0.0019(18)
C132 0.041(2) 0.033(2) 0.032(2) 0.0022(16) 0.0019(17) -0.0012(18)
C133 0.033(2) 0.037(2) 0.031(2) 0.0066(17) 0.0031(16) -0.0041(17)
C134 0.0338(19) 0.039(2) 0.031(2) 0.0086(17) 0.0024(16) -0.0027(17)
C135 0.039(2) 0.051(3) 0.034(2) 0.0049(19) 0.0020(17) -0.005(2)
C136 0.033(2) 0.065(3) 0.043(3) 0.007(2) -0.0030(18) -0.004(2)
C137 0.028(2) 0.071(3) 0.044(3) 0.014(2) 0.0015(18) 0.007(2)
C138 0.032(2) 0.049(3) 0.048(3) 0.011(2) 0.0094(18) 0.0066(19)
C139 0.0270(19) 0.048(3) 0.034(2) 0.0063(18) 0.0048(16) -0.0009(17)
C140 0.0318(19) 0.034(2) 0.034(2) 0.0072(17) 0.0070(16) 0.0017(17)
C141 0.042(2) 0.040(2) 0.034(2) -0.0018(17) 0.0060(17) 0.0031(19)
C142 0.050(2) 0.036(2) 0.050(3) 0.0028(19) 0.006(2) 0.003(2)
C143 0.041(2) 0.048(3) 0.054(3) 0.001(2) -0.005(2) -0.001(2)
C144 0.046(2) 0.064(3) 0.044(3) 0.002(2) 0.007(2) -0.003(2)

loop_
_atom_type_symbol
_atom_type_description
_atom_type_scat_dispersion_real
_atom_type_scat_dispersion_imag
_atom_type_scat_source
C C 0.0181 0.0091 'International Tables Vol C Tables 4.2.6.8 and 6.1.1.4'
H H 0.0000 0.0000 'International Tables Vol C Tables 4.2.6.8 and 6.1.1.4'
N N 0.0311 0.0180 'International Tables Vol C Tables 4.2.6.8 and 6.1.1.4'
Si Si 0.2541 0.3302 'International Tables Vol C Tables 4.2.6.8 and 6.1.1.4'
Cr Cr -0.1635 2.4439 'International Tables Vol C Tables 4.2.6.8 and 6.1.1.4'

loop_
_geom_angle_atom_site_label_1
_geom_angle_atom_site_label_2
_geom_angle_atom_site_label_3
_geom_angle
N6 Cr1 N4 89.53(12)
N6 Cr1 N8 89.48(12)
N4 Cr1 N8 166.02(12)
N6 Cr1 N2 165.36(12)
N4 Cr1 N2 89.00(12)
N8 Cr1 N2 88.44(12)
N6 Cr1 C33 89.05(15)
N4 Cr1 C33 95.66(15)
N8 Cr1 C33 98.27(15)
N2 Cr1 C33 105.59(15)
N14 Cr2 N10 166.25(13)
N14 Cr2 N16 89.42(13)
N10 Cr2 N16 88.88(13)
N14 Cr2 N12 88.97(12)
N10 Cr2 N12 89.38(13)
N16 Cr2 N12 165.96(13)
N14 Cr2 C69 96.28(15)
N10 Cr2 C69 97.40(15)
N16 Cr2 C69 102.68(14)
N12 Cr2 C69 91.36(14)
N19 Cr3 N23 164.18(14)
N19 Cr3 N21 89.48(15)
N23 Cr3 N21 88.79(13)
N19 Cr3 N17 89.01(15)
N23 Cr3 N17 88.69(14)
N21 Cr3 N17 165.31(14)
N19 Cr3 C105 90.72(16)
N23 Cr3 C105 105.10(15)
N21 Cr3 C105 97.40(16)
N17 Cr3 C105 97.23(16)
N26 Cr4 N28 89.04(13)
N26 Cr4 N32 88.85(13)
N28 Cr4 N32 165.04(13)
N26 Cr4 N30 164.54(13)
N28 Cr4 N30 89.28(13)
N32 Cr4 N30 88.81(13)
N26 Cr4 C141 101.71(14)
N28 Cr4 C141 99.90(15)
N32 Cr4 C141 95.03(15)
N30 Cr4 C141 93.71(14)
C33 Si1 C34 113.7(2)
C33 Si1 C35 109.8(2)
C34 Si1 C35 110.9(3)
C33 Si1 C36 107.7(2)
C34 Si1 C36 108.0(3)
C35 Si1 C36 106.4(3)
C70 Si2 C69 113.5(2)
C70 Si2 C71 109.3(3)
C69 Si2 C71 111.6(2)
C70 Si2 C72 107.1(2)
C69 Si2 C72 107.6(2)
C71 Si2 C72 107.5(2)
C105 Si3 C106 111.5(2)
C105 Si3 C107 111.3(2)
C106 Si3 C107 110.2(3)
C105 Si3 C108 109.9(2)
C106 Si3 C108 106.4(3)
C107 Si3 C108 107.2(3)
C141 Si4 C142 112.81(19)
C141 Si4 C144 108.2(2)
C142 Si4 C144 106.7(2)
C141 Si4 C143 111.0(2)
C142 Si4 C143 110.8(2)
C144 Si4 C143 107.1(2)
C1 N1 C32 123.0(3)
C1 N2 C8 108.2(3)
C1 N2 Cr1 126.7(3)
C8 N2 Cr1 125.1(2)
C9 N3 C8 123.1(3)
C9 N4 C16 108.3(3)
C9 N4 Cr1 126.0(2)
C16 N4 Cr1 125.2(2)
C16 N5 C17 123.4(3)
C17 N6 C24 108.4(3)
C17 N6 Cr1 125.9(2)
C24 N6 Cr1 124.6(2)
C24 N7 C25 123.6(3)
C32 N8 C25 107.6(3)
C32 N8 Cr1 127.3(3)
C25 N8 Cr1 124.9(2)
C37 N9 C68 123.7(3)
C44 N10 C37 107.8(3)
C44 N10 Cr2 125.3(2)
C37 N10 Cr2 126.7(3)
C44 N11 C45 122.9(3)
C45 N12 C52 108.4(3)
C45 N12 Cr2 124.9(2)
C52 N12 Cr2 126.0(3)
C53 N13 C52 123.1(3)
C60 N14 C53 108.0(3)
C60 N14 Cr2 125.3(2)
C53 N14 Cr2 126.4(2)
C61 N15 C60 122.8(3)
C61 N16 C68 108.5(3)
C61 N16 Cr2 124.7(2)
C68 N16 Cr2 126.6(3)
C73 N17 C80 108.1(4)
C73 N17 Cr3 126.1(3)
C80 N17 Cr3 125.6(3)
C80 N18 C81 123.8(4)
C88 N19 C81 108.2(4)
C88 N19 Cr3 125.7(3)
C81 N19 Cr3 125.1(3)
C88 N20 C89 123.3(4)
C89 N21 C96 108.0(3)
C89 N21 Cr3 125.3(3)
C96 N21 Cr3 126.3(3)
C97 N22 C96 123.2(4)
C104 N23 C97 108.5(3)
C104 N23 Cr3 126.3(3)
C97 N23 Cr3 125.2(3)
C73 N24 C104 123.1(4)
C109 N25 C140 123.4(3)
C109 N26 C116 107.8(3)
C109 N26 Cr4 126.2(3)
C116 N26 Cr4 125.9(2)
C117 N27 C116 123.2(3)
C117 N28 C124 108.1(3)
C117 N28 Cr4 126.6(3)
C124 N28 Cr4 125.1(2)
C124 N29 C125 123.7(3)
C132 N30 C125 107.7(3)
C132 N30 Cr4 125.9(3)
C125 N30 Cr4 125.3(3)
C133 N31 C132 123.8(3)
C140 N32 C133 107.9(3)
C140 N32 Cr4 126.2(3)
C133 N32 Cr4 125.3(2)
N1 C1 N2 127.5(3)
N1 C1 C2 123.4(3)
N2 C1 C2 109.1(3)
C7 C2 C3 121.2(3)
C7 C2 C1 106.8(3)
C3 C2 C1 131.9(4)
C4 C3 C2 117.3(4)
C4 C3 H3 121.3
C2 C3 H3 121.3
C3 C4 C5 121.1(4)
C3 C4 H4 119.5
C5 C4 H4 119.5
C6 C5 C4 121.9(4)
C6 C5 H5 119.0
C4 C5 H5 119.0
C5 C6 C7 117.0(4)
C5 C6 H6 121.5
C7 C6 H6 121.5
C2 C7 C6 121.5(3)
C2 C7 C8 106.8(3)
C6 C7 C8 131.7(4)
N3 C8 N2 127.9(3)
N3 C8 C7 123.0(3)
N2 C8 C7 109.1(3)
N3 C9 N4 127.2(3)
N3 C9 C10 123.5(3)
N4 C9 C10 109.2(3)
C11 C10 C15 120.6(4)
C11 C10 C9 132.7(3)
C15 C10 C9 106.7(3)
C12 C11 C10 118.6(4)
C12 C11 H11 120.7
C10 C11 H11 120.7
C11 C12 C13 120.5(4)
C11 C12 H12 119.8
C13 C12 H12 119.8
C14 C13 C12 121.9(4)
C14 C13 H13 119.0
C12 C13 H13 119.0
C13 C14 C15 117.3(4)
C13 C14 H14 121.4
C15 C14 H14 121.4
C14 C15 C10 121.1(4)
C14 C15 C16 132.4(4)
C10 C15 C16 106.5(3)
N5 C16 N4 127.7(3)
N5 C16 C15 123.1(3)
N4 C16 C15 109.2(3)
N5 C17 N6 127.2(3)
N5 C17 C18 123.2(3)
N6 C17 C18 109.6(3)
C23 C18 C19 120.3(3)
C23 C18 C17 106.3(3)
C19 C18 C17 133.4(4)
C20 C19 C18 117.2(4)
C20 C19 H19 121.4
C18 C19 H19 121.4
C19 C20 C21 122.2(4)
C19 C20 H20 118.9
C21 C20 H20 118.9
C22 C21 C20 121.2(4)
C22 C21 H21 119.4
C20 C21 H21 119.4
C21 C22 C23 116.8(4)
C21 C22 H22 121.6
C23 C22 H22 121.6
C22 C23 C18 122.2(4)
C22 C23 C24 130.8(4)
C18 C23 C24 107.0(3)
N7 C24 N6 127.8(3)
N7 C24 C23 123.5(3)
N6 C24 C23 108.7(3)
N7 C25 N8 127.1(3)
N7 C25 C26 123.2(3)
N8 C25 C26 109.7(3)
C27 C26 C31 122.0(4)
C27 C26 C25 131.3(4)
C31 C26 C25 106.6(3)
C26 C27 C28 116.7(4)
C26 C27 H27 121.7
C28 C27 H27 121.7
C27 C28 C29 121.4(4)
C27 C28 H28 119.3
C29 C28 H28 119.3
C30 C29 C28 121.9(4)
C30 C29 H29 119.1
C28 C29 H29 119.1
C29 C30 C31 117.1(4)
C29 C30 H30 121.4
C31 C30 H30 121.4
C30 C31 C26 120.8(4)
C30 C31 C32 132.7(4)
C26 C31 C32 106.5(3)
N1 C32 N8 126.7(3)
N1 C32 C31 123.8(3)
N8 C32 C31 109.5(3)
Si1 C33 Cr1 125.5(2)
Si1 C33 H33A 105.9
Cr1 C33 H33A 105.9
Si1 C33 H33B 105.9
Cr1 C33 H33B 105.9
H33A C33 H33B 106.3
Si1 C34 H34A 109.5
Si1 C34 H34B 109.5
H34A C34 H34B 109.5
Si1 C34 H34C 109.5
H34A C34 H34C 109.5
H34B C34 H34C 109.5
Si1 C35 H35A 109.5
Si1 C35 H35B 109.5
H35A C35 H35B 109.5
Si1 C35 H35C 109.5
H35A C35 H35C 109.5
H35B C35 H35C 109.5
Si1 C36 H36A 109.5
Si1 C36 H36B 109.5
H36A C36 H36B 109.5
Si1 C36 H36C 109.5
H36A C36 H36C 109.5
H36B C36 H36C 109.5
N9 C37 N10 126.7(4)
N9 C37 C38 124.5(3)
N10 C37 C38 108.8(3)
C43 C38 C39 120.5(4)
C43 C38 C37 106.7(3)
C39 C38 C37 132.7(4)
C40 C39 C38 117.5(4)
C40 C39 H39 121.2
C38 C39 H39 121.2
C41 C40 C39 121.8(4)
C41 C40 H40 119.1
C39 C40 H40 119.1
C40 C41 C42 121.2(4)
C40 C41 H41 119.4
C42 C41 H41 119.4
C43 C42 C41 117.0(4)
C43 C42 H42 121.5
C41 C42 H42 121.5
C38 C43 C42 121.9(4)
C38 C43 C44 106.9(3)
C42 C43 C44 131.2(4)
N11 C44 N10 127.6(4)
N11 C44 C43 122.6(3)
N10 C44 C43 109.7(3)
N11 C45 N12 127.6(3)
N11 C45 C46 122.8(3)
N12 C45 C46 109.5(3)
C47 C46 C51 122.0(4)
C47 C46 C45 132.0(4)
C51 C46 C45 106.0(3)
C48 C47 C46 116.8(4)
C48 C47 H47 121.6
C46 C47 H47 121.6
C47 C48 C49 121.4(4)
C47 C48 H48 119.3
C49 C48 H48 119.3
C50 C49 C48 122.4(4)
C50 C49 H49 118.8
C48 C49 H49 118.8
C49 C50 C51 116.5(4)
C49 C50 H50 121.7
C51 C50 H50 121.7
C46 C51 C50 120.9(3)
C46 C51 C52 107.0(3)
C50 C51 C52 132.1(4)
N13 C52 N12 127.5(3)
N13 C52 C51 123.3(3)
N12 C52 C51 109.1(3)
N13 C53 N14 127.3(3)
N13 C53 C54 123.1(3)
N14 C53 C54 109.5(3)
C55 C54 C59 121.1(4)
C55 C54 C53 132.4(4)
C59 C54 C53 106.5(3)
C56 C55 C54 117.5(4)
C56 C55 H55 121.2
C54 C55 H55 121.2
C55 C56 C57 121.6(4)
C55 C56 H56 119.2
C57 C56 H56 119.2
C58 C57 C56 120.9(4)
C58 C57 H57 119.6
C56 C57 H57 119.6
C57 C58 C59 117.8(4)
C57 C58 H58 121.1
C59 C58 H58 121.1
C58 C59 C54 121.1(4)
C58 C59 C60 132.7(3)
C54 C59 C60 106.2(3)
N15 C60 N14 127.8(4)
N15 C60 C59 122.4(3)
N14 C60 C59 109.8(3)
N15 C61 N16 128.2(3)
N15 C61 C62 122.8(4)
N16 C61 C62 109.0(3)
C63 C62 C67 121.8(4)
C63 C62 C61 131.1(4)
C67 C62 C61 107.1(3)
C62 C63 C64 117.1(4)
C62 C63 H63 121.5
C64 C63 H63 121.5
C65 C64 C63 121.2(4)
C65 C64 H64 119.4
C63 C64 H64 119.4
C66 C65 C64 122.1(4)
C66 C65 H65 119.0
C64 C65 H65 119.0
C65 C66 C67 117.3(4)
C65 C66 H66 121.4
C67 C66 H66 121.4
C62 C67 C66 120.5(4)
C62 C67 C68 106.5(3)
C66 C67 C68 133.0(4)
N9 C68 N16 126.9(3)
N9 C68 C67 124.2(3)
N16 C68 C67 108.9(3)
Si2 C69 Cr2 125.5(2)
Si2 C69 H69A 105.9
Cr2 C69 H69A 105.9
Si2 C69 H69B 105.9
Cr2 C69 H69B 105.9
H69A C69 H69B 106.3
Si2 C70 H70A 109.5
Si2 C70 H70B 109.5
H70A C70 H70B 109.5
Si2 C70 H70C 109.5
H70A C70 H70C 109.5
H70B C70 H70C 109.5
Si2 C71 H71A 109.5
Si2 C71 H71B 109.5
H71A C71 H71B 109.5
Si2 C71 H71C 109.5
H71A C71 H71C 109.5
H71B C71 H71C 109.5
Si2 C72 H72A 109.5
Si2 C72 H72B 109.5
H72A C72 H72B 109.5
Si2 C72 H72C 109.5
H72A C72 H72C 109.5
H72B C72 H72C 109.5
N24 C73 N17 127.4(4)
N24 C73 C74 123.3(4)
N17 C73 C74 109.3(4)
C79 C74 C75 121.5(4)
C79 C74 C73 106.3(4)
C75 C74 C73 132.2(5)
C74 C75 C76 117.0(5)
C74 C75 H75 121.5
C76 C75 H75 121.5
C77 C76 C75 121.1(5)
C77 C76 H76 119.5
C75 C76 H76 119.5
C78 C77 C76 122.8(5)
C78 C77 H77 118.6
C76 C77 H77 118.6
C77 C78 C79 116.4(5)
C77 C78 H78 121.8
C79 C78 H78 121.8
C74 C79 C78 121.3(5)
C74 C79 C80 107.2(4)
C78 C79 C80 131.5(5)
N18 C80 N17 127.0(4)
N18 C80 C79 124.1(4)
N17 C80 C79 108.9(4)
N18 C81 N19 127.1(4)
N18 C81 C82 124.4(4)
N19 C81 C82 108.5(4)
C83 C82 C87 120.4(5)
C83 C82 C81 132.1(6)
C87 C82 C81 107.5(4)
C84 C83 C82 117.0(6)
C84 C83 H83 121.5
C82 C83 H83 121.5
C83 C84 C85 123.2(6)
C83 C84 H84 118.4
C85 C84 H84 118.4
C84 C85 C86 121.1(6)
C84 C85 H85 119.5
C86 C85 H85 119.5
C87 C86 C85 115.2(6)
C87 C86 H86 122.4
C85 C86 H86 122.4
C86 C87 C82 123.0(5)
C86 C87 C88 130.7(5)
C82 C87 C88 106.2(4)
N20 C88 N19 127.6(4)
N20 C88 C87 122.8(4)
N19 C88 C87 109.6(4)
N20 C89 N21 127.4(4)
N20 C89 C90 123.2(4)
N21 C89 C90 109.4(4)
C91 C90 C95 121.2(4)
C91 C90 C89 131.8(4)
C95 C90 C89 107.0(4)
C92 C91 C90 117.2(5)
C92 C91 H91 121.4
C90 C91 H91 121.4
C91 C92 C93 121.8(4)
C91 C92 H92 119.1
C93 C92 H92 119.1
C92 C93 C94 121.4(5)
C92 C93 H93 119.3
C94 C93 H93 119.3
C95 C94 C93 116.7(5)
C95 C94 H94 121.7
C93 C94 H94 121.7
C94 C95 C90 121.7(4)
C94 C95 C96 132.0(4)
C90 C95 C96 106.3(4)
N22 C96 N21 126.6(4)
N22 C96 C95 124.0(4)
N21 C96 C95 109.3(4)
N22 C97 N23 128.2(4)
N22 C97 C98 123.2(4)
N23 C97 C98 108.5(3)
C99 C98 C103 121.7(4)
C99 C98 C97 131.2(4)
C103 C98 C97 107.0(3)
C100 C99 C98 117.6(5)
C100 C99 H99 121.2
C98 C99 H99 121.2
C101 C100 C99 120.8(5)
C101 C100 H100 119.6
C99 C100 H100 119.6
C100 C101 C102 122.3(5)
C100 C101 H101 118.9
C102 C101 H101 118.9
C103 C102 C101 116.6(5)
C103 C102 H102 121.7
C101 C102 H102 121.7
C102 C103 C98 121.0(4)
C102 C103 C104 132.0(4)
C98 C103 C104 106.9(4)
N24 C104 N23 128.1(4)
N24 C104 C103 122.9(4)
N23 C104 C103 109.0(3)
Si3 C105 Cr3 124.3(2)
Si3 C105 H10A 106.3
Cr3 C105 H10A 106.3
Si3 C105 H10B 106.3
Cr3 C105 H10B 106.3
H10A C105 H10B 106.4
Si3 C106 H10C 109.5
Si3 C106 H10D 109.5
H10C C106 H10D 109.5
Si3 C106 H10E 109.5
H10C C106 H10E 109.5
H10D C106 H10E 109.5
Si3 C107 H10F 109.5
Si3 C107 H10G 109.5
H10F C107 H10G 109.5
Si3 C107 H10H 109.5
H10F C107 H10H 109.5
H10G C107 H10H 109.5
Si3 C108 H10I 109.5
Si3 C108 H10J 109.5
H10I C108 H10J 109.5
Si3 C108 H10K 109.5
H10I C108 H10K 109.5
H10J C108 H10K 109.5
N25 C109 N26 126.9(4)
N25 C109 C110 123.4(3)
N26 C109 C110 109.6(3)
C111 C110 C115 120.7(4)
C111 C110 C109 132.7(4)
C115 C110 C109 106.6(3)
C112 C111 C110 117.6(4)
C112 C111 H111 121.2
C110 C111 H111 121.2
C111 C112 C113 121.9(4)
C111 C112 H112 119.1
C113 C112 H112 119.1
C114 C113 C112 121.3(4)
C114 C113 H113 119.4
C112 C113 H113 119.4
C113 C114 C115 117.2(4)
C113 C114 H114 121.4
C115 C114 H114 121.4
C114 C115 C110 121.4(4)
C114 C115 C116 132.2(4)
C110 C115 C116 106.4(3)
N27 C116 N26 127.8(3)
N27 C116 C115 122.6(4)
N26 C116 C115 109.6(3)
N27 C117 N28 126.9(3)
N27 C117 C118 123.6(4)
N28 C117 C118 109.6(3)
C119 C118 C123 120.7(4)
C119 C118 C117 132.9(4)
C123 C118 C117 106.4(3)
C118 C119 C120 118.3(4)
C118 C119 H119 120.9
C120 C119 H119 120.9
C119 C120 C121 120.8(4)
C119 C120 H120 119.6
C121 C120 H120 119.6
C122 C121 C120 121.6(4)
C122 C121 H121 119.2
C120 C121 H121 119.2
C121 C122 C123 117.3(4)
C121 C122 H122 121.4
C123 C122 H122 121.4
C122 C123 C118 121.3(4)
C122 C123 C124 131.3(4)
C118 C123 C124 107.4(3)
N29 C124 N28 127.7(3)
N29 C124 C123 123.8(3)
N28 C124 C123 108.4(3)
N29 C125 N30 127.1(4)
N29 C125 C126 123.6(3)
N30 C125 C126 109.3(3)
C127 C126 C131 121.6(4)
C127 C126 C125 131.7(4)
C131 C126 C125 106.6(3)
C128 C127 C126 117.3(4)
C128 C127 H127 121.3
C126 C127 H127 121.3
C127 C128 C129 121.5(4)
C127 C128 H128 119.2
C129 C128 H128 119.2
C130 C129 C128 121.9(4)
C130 C129 H129 119.1
C128 C129 H129 119.1
C129 C130 C131 116.8(4)
C129 C130 H130 121.6
C131 C130 H130 121.6
C130 C131 C126 120.9(4)
C130 C131 C132 132.4(4)
C126 C131 C132 106.7(3)
N31 C132 N30 126.7(4)
N31 C132 C131 123.7(4)
N30 C132 C131 109.6(3)
N31 C133 N32 127.6(3)
N31 C133 C134 123.2(4)
N32 C133 C134 109.1(3)
C139 C134 C135 121.4(4)
C139 C134 C133 107.2(3)
C135 C134 C133 131.4(4)
C136 C135 C134 118.1(4)
C136 C135 H135 121.0
C134 C135 H135 121.0
C135 C136 C137 120.5(4)
C135 C136 H136 119.8
C137 C136 H136 119.8
C138 C137 C136 122.6(4)
C138 C137 H137 118.7
C136 C137 H137 118.7
C137 C138 C139 116.8(4)
C137 C138 H138 121.6
C139 C138 H138 121.6
C134 C139 C138 120.7(4)
C134 C139 C140 106.5(3)
C138 C139 C140 132.8(4)
N25 C140 N32 126.7(4)
N25 C140 C139 124.0(3)
N32 C140 C139 109.3(3)
Si4 C141 Cr4 125.7(2)
Si4 C141 H14A 105.9
Cr4 C141 H14A 105.9
Si4 C141 H14B 105.9
Cr4 C141 H14B 105.9
H14A C141 H14B 106.2
Si4 C142 H14C 109.5
Si4 C142 H14D 109.5
H14C C142 H14D 109.5
Si4 C142 H14E 109.5
H14C C142 H14E 109.5
H14D C142 H14E 109.5
Si4 C143 H14F 109.5
Si4 C143 H14G 109.5
H14F C143 H14G 109.5
Si4 C143 H14H 109.5
H14F C143 H14H 109.5
H14G C143 H14H 109.5
Si4 C144 H14I 109.5
Si4 C144 H14J 109.5
H14I C144 H14J 109.5
Si4 C144 H14K 109.5
H14I C144 H14K 109.5
H14J C144 H14K 109.5

loop_
_geom_bond_atom_site_label_1
_geom_bond_atom_site_label_2
_geom_bond_distance
Cr1 N6 1.978(3)
Cr1 N4 1.980(3)
Cr1 N8 1.982(3)
Cr1 N2 1.982(3)
Cr1 C33 2.060(4)
Cr2 N14 1.975(3)
Cr2 N10 1.978(3)
Cr2 N16 1.982(3)
Cr2 N12 1.984(3)
Cr2 C69 2.064(4)
Cr3 N19 1.966(4)
Cr3 N23 1.976(3)
Cr3 N21 1.987(3)
Cr3 N17 1.993(3)
Cr3 C105 2.071(4)
Cr4 N26 1.975(3)
Cr4 N28 1.977(3)
Cr4 N32 1.981(3)
Cr4 N30 1.987(3)
Cr4 C141 2.069(4)
Si1 C33 1.855(4)
Si1 C34 1.856(5)
Si1 C35 1.859(5)
Si1 C36 1.871(5)
Si2 C70 1.860(5)
Si2 C69 1.863(4)
Si2 C71 1.870(5)
Si2 C72 1.878(5)
Si3 C105 1.844(5)
Si3 C106 1.849(5)
Si3 C107 1.863(5)
Si3 C108 1.868(5)
Si4 C141 1.858(4)
Si4 C142 1.859(4)
Si4 C144 1.869(4)
Si4 C143 1.871(4)
N1 C1 1.337(5)
N1 C32 1.340(5)
N2 C1 1.375(5)
N2 C8 1.380(5)
N3 C9 1.324(5)
N3 C8 1.335(5)
N4 C9 1.372(5)
N4 C16 1.379(5)
N5 C16 1.332(5)
N5 C17 1.338(5)
N6 C17 1.370(5)
N6 C24 1.375(5)
N7 C24 1.322(5)
N7 C25 1.333(5)
N8 C32 1.375(5)
N8 C25 1.385(5)
N9 C37 1.335(5)
N9 C68 1.337(5)
N10 C44 1.374(5)
N10 C37 1.384(5)
N11 C44 1.337(5)
N11 C45 1.339(5)
N12 C45 1.369(5)
N12 C52 1.371(5)
N13 C53 1.331(5)
N13 C52 1.338(5)
N14 C60 1.369(5)
N14 C53 1.377(5)
N15 C61 1.327(5)
N15 C60 1.330(5)
N16 C61 1.372(5)
N16 C68 1.378(5)
N17 C73 1.375(5)
N17 C80 1.377(5)
N18 C80 1.318(6)
N18 C81 1.337(6)
N19 C88 1.367(6)
N19 C81 1.392(6)
N20 C88 1.333(6)
N20 C89 1.333(5)
N21 C89 1.371(5)
N21 C96 1.380(5)
N22 C97 1.324(5)
N22 C96 1.330(5)
N23 C104 1.369(5)
N23 C97 1.392(5)
N24 C73 1.325(5)
N24 C104 1.327(5)
N25 C109 1.338(5)
N25 C140 1.342(5)
N26 C109 1.376(5)
N26 C116 1.376(5)
N27 C117 1.329(5)
N27 C116 1.334(5)
N28 C117 1.379(5)
N28 C124 1.390(5)
N29 C124 1.322(5)
N29 C125 1.332(5)
N30 C132 1.377(5)
N30 C125 1.386(5)
N31 C133 1.325(5)
N31 C132 1.330(5)
N32 C140 1.373(5)
N32 C133 1.385(5)
C1 C2 1.459(5)
C2 C7 1.388(5)
C2 C3 1.399(5)
C3 C4 1.377(6)
C3 H3 0.9500
C4 C5 1.402(6)
C4 H4 0.9500
C5 C6 1.378(5)
C5 H5 0.9500
C6 C7 1.393(5)
C6 H6 0.9500
C7 C8 1.455(5)
C9 C10 1.452(5)
C10 C11 1.385(5)
C10 C15 1.400(5)
C11 C12 1.383(5)
C11 H11 0.9500
C12 C13 1.391(6)
C12 H12 0.9500
C13 C14 1.385(5)
C13 H13 0.9500
C14 C15 1.392(5)
C14 H14 0.9500
C15 C16 1.451(5)
C17 C18 1.449(5)
C18 C23 1.393(5)
C18 C19 1.395(5)
C19 C20 1.376(6)
C19 H19 0.9500
C20 C21 1.387(6)
C20 H20 0.9500
C21 C22 1.383(6)
C21 H21 0.9500
C22 C23 1.385(5)
C22 H22 0.9500
C23 C24 1.457(5)
C25 C26 1.445(5)
C26 C27 1.386(6)
C26 C31 1.399(5)
C27 C28 1.389(6)
C27 H27 0.9500
C28 C29 1.392(6)
C28 H28 0.9500
C29 C30 1.382(6)
C29 H29 0.9500
C30 C31 1.391(5)
C30 H30 0.9500
C31 C32 1.457(5)
C33 H33A 0.9900
C33 H33B 0.9900
C34 H34A 0.9800
C34 H34B 0.9800
C34 H34C 0.9800
C35 H35A 0.9800
C35 H35B 0.9800
C35 H35C 0.9800
C36 H36A 0.9800
C36 H36B 0.9800
C36 H36C 0.9800
C37 C38 1.459(6)
C38 C43 1.388(5)
C38 C39 1.397(5)
C39 C40 1.383(6)
C39 H39 0.9500
C40 C41 1.382(6)
C40 H40 0.9500
C41 C42 1.392(6)
C41 H41 0.9500
C42 C43 1.390(6)
C42 H42 0.9500
C43 C44 1.443(5)
C45 C46 1.454(5)
C46 C47 1.388(5)
C46 C51 1.398(5)
C47 C48 1.387(6)
C47 H47 0.9500
C48 C49 1.393(6)
C48 H48 0.9500
C49 C50 1.380(6)
C49 H49 0.9500
C50 C51 1.405(5)
C50 H50 0.9500
C51 C52 1.447(5)
C53 C54 1.452(5)
C54 C55 1.379(5)
C54 C59 1.404(5)
C55 C56 1.377(6)
C55 H55 0.9500
C56 C57 1.402(6)
C56 H56 0.9500
C57 C58 1.377(6)
C57 H57 0.9500
C58 C59 1.384(5)
C58 H58 0.9500
C59 C60 1.455(5)
C61 C62 1.450(5)
C62 C63 1.387(6)
C62 C67 1.393(5)
C63 C64 1.389(6)
C63 H63 0.9500
C64 C65 1.382(6)
C64 H64 0.9500
C65 C66 1.378(6)
C65 H65 0.9500
C66 C67 1.399(5)
C66 H66 0.9500
C67 C68 1.454(5)
C69 H69A 0.9900
C69 H69B 0.9900
C70 H70A 0.9800
C70 H70B 0.9800
C70 H70C 0.9800
C71 H71A 0.9800
C71 H71B 0.9800
C71 H71C 0.9800
C72 H72A 0.9800
C72 H72B 0.9800
C72 H72C 0.9800
C73 C74 1.459(6)
C74 C79 1.386(7)
C74 C75 1.392(7)
C75 C76 1.392(7)
C75 H75 0.9500
C76 C77 1.384(8)
C76 H76 0.9500
C77 C78 1.370(7)
C77 H77 0.9500
C78 C79 1.410(6)
C78 H78 0.9500
C79 C80 1.455(7)
C81 C82 1.444(7)
C82 C83 1.391(7)
C82 C87 1.396(8)
C83 C84 1.371(9)
C83 H83 0.9500
C84 C85 1.377(10)
C84 H84 0.9500
C85 C86 1.415(8)
C85 H85 0.9500
C86 C87 1.392(7)
C86 H86 0.9500
C87 C88 1.453(6)
C89 C90 1.453(6)
C90 C91 1.386(6)
C90 C95 1.393(6)
C91 C92 1.379(7)
C91 H91 0.9500
C92 C93 1.381(7)
C92 H92 0.9500
C93 C94 1.399(6)
C93 H93 0.9500
C94 C95 1.380(6)
C94 H94 0.9500
C95 C96 1.458(6)
C97 C98 1.450(6)
C98 C99 1.386(6)
C98 C103 1.392(6)
C99 C100 1.383(7)
C99 H99 0.9500
C100 C101 1.383(7)
C100 H100 0.9500
C101 C102 1.396(7)
C101 H101 0.9500
C102 C103 1.389(6)
C102 H102 0.9500
C103 C104 1.455(6)
C105 H10A 0.9900
C105 H10B 0.9900
C106 H10C 0.9800
C106 H10D 0.9800
C106 H10E 0.9800
C107 H10F 0.9800
C107 H10G 0.9800
C107 H10H 0.9800
C108 H10I 0.9800
C108 H10J 0.9800
C108 H10K 0.9800
C109 C110 1.447(6)
C110 C111 1.398(6)
C110 C115 1.400(6)
C111 C112 1.379(6)
C111 H111 0.9500
C112 C113 1.392(7)
C112 H112 0.9500
C113 C114 1.390(6)
C113 H113 0.9500
C114 C115 1.399(6)
C114 H114 0.9500
C115 C116 1.450(5)
C117 C118 1.453(5)
C118 C119 1.384(6)
C118 C123 1.397(6)
C119 C120 1.386(6)
C119 H119 0.9500
C120 C121 1.394(7)
C120 H120 0.9500
C121 C122 1.384(6)
C121 H121 0.9500
C122 C123 1.396(6)
C122 H122 0.9500
C123 C124 1.456(5)
C125 C126 1.451(6)
C126 C127 1.385(6)
C126 C131 1.400(6)
C127 C128 1.376(6)
C127 H127 0.9500
C128 C129 1.389(7)
C128 H128 0.9500
C129 C130 1.388(6)
C129 H129 0.9500
C130 C131 1.394(6)
C130 H130 0.9500
C131 C132 1.449(5)
C133 C134 1.441(5)
C134 C139 1.391(6)
C134 C135 1.396(6)
C135 C136 1.371(6)
C135 H135 0.9500
C136 C137 1.395(6)
C136 H136 0.9500
C137 C138 1.382(6)
C137 H137 0.9500
C138 C139 1.402(5)
C138 H138 0.9500
C139 C140 1.452(5)
C141 H14A 0.9900
C141 H14B 0.9900
C142 H14C 0.9800
C142 H14D 0.9800
C142 H14E 0.9800
C143 H14F 0.9800
C143 H14G 0.9800
C143 H14H 0.9800
C144 H14I 0.9800
C144 H14J 0.9800
C144 H14K 0.9800

loop_
_geom_torsion_atom_site_label_1
_geom_torsion_atom_site_label_2
_geom_torsion_atom_site_label_3
_geom_torsion_atom_site_label_4
_geom_torsion
C32 N1 C1 N2 0.6(6)
C32 N1 C1 C2 -179.3(3)
C8 N2 C1 N1 -178.3(4)
Cr1 N2 C1 N1 2.9(5)
C8 N2 C1 C2 1.7(4)
Cr1 N2 C1 C2 -177.2(2)
N1 C1 C2 C7 179.3(3)
N2 C1 C2 C7 -0.6(4)
N1 C1 C2 C3 -0.2(6)
N2 C1 C2 C3 179.9(4)
C7 C2 C3 C4 -0.2(5)
C1 C2 C3 C4 179.3(4)
C2 C3 C4 C5 -1.1(6)
C3 C4 C5 C6 1.1(6)
C4 C5 C6 C7 0.2(6)
C3 C2 C7 C6 1.5(6)
C1 C2 C7 C6 -178.1(3)
C3 C2 C7 C8 179.0(3)
C1 C2 C7 C8 -0.6(4)
C5 C6 C7 C2 -1.5(6)
C5 C6 C7 C8 -178.2(4)
C9 N3 C8 N2 -5.7(6)
C9 N3 C8 C7 174.9(3)
C1 N2 C8 N3 178.5(4)
Cr1 N2 C8 N3 -2.6(5)
C1 N2 C8 C7 -2.0(4)
Cr1 N2 C8 C7 176.8(2)
C2 C7 C8 N3 -178.8(3)
C6 C7 C8 N3 -1.8(6)
C2 C7 C8 N2 1.6(4)
C6 C7 C8 N2 178.7(4)
C8 N3 C9 N4 1.2(6)
C8 N3 C9 C10 -177.6(3)
C16 N4 C9 N3 -177.2(4)
Cr1 N4 C9 N3 11.1(5)
C16 N4 C9 C10 1.7(4)
Cr1 N4 C9 C10 -170.0(2)
N3 C9 C10 C11 -2.2(7)
N4 C9 C10 C11 178.8(4)
N3 C9 C10 C15 177.9(3)
N4 C9 C10 C15 -1.1(4)
C15 C10 C11 C12 1.3(6)
C9 C10 C11 C12 -178.5(4)
C10 C11 C12 C13 -0.9(6)
C11 C12 C13 C14 -0.2(6)
C12 C13 C14 C15 0.9(6)
C13 C14 C15 C10 -0.5(5)
C13 C14 C15 C16 178.5(4)
C11 C10 C15 C14 -0.7(6)
C9 C10 C15 C14 179.2(3)
C11 C10 C15 C16 -179.8(3)
C9 C10 C15 C16 0.0(4)
C17 N5 C16 N4 0.8(6)
C17 N5 C16 C15 -176.7(3)
C9 N4 C16 N5 -179.5(3)
Cr1 N4 C16 N5 -7.7(5)
C9 N4 C16 C15 -1.7(4)
Cr1 N4 C16 C15 170.0(2)
C14 C15 C16 N5 -0.1(6)
C10 C15 C16 N5 178.9(3)
C14 C15 C16 N4 -178.0(4)
C10 C15 C16 N4 1.1(4)
C16 N5 C17 N6 -1.1(6)
C16 N5 C17 C18 177.7(3)
C24 N6 C17 N5 176.9(3)
Cr1 N6 C17 N5 8.5(5)
C24 N6 C17 C18 -2.0(4)
Cr1 N6 C17 C18 -170.5(2)
N5 C17 C18 C23 -176.5(3)
N6 C17 C18 C23 2.5(4)
N5 C17 C18 C19 4.4(6)
N6 C17 C18 C19 -176.6(4)
C23 C18 C19 C20 -0.5(6)
C17 C18 C19 C20 178.6(4)
C18 C19 C20 C21 2.0(6)
C19 C20 C21 C22 -1.8(6)
C20 C21 C22 C23 0.1(6)
C21 C22 C23 C18 1.3(6)
C21 C22 C23 C24 -176.8(4)
C19 C18 C23 C22 -1.2(6)
C17 C18 C23 C22 179.5(3)
C19 C18 C23 C24 177.3(3)
C17 C18 C23 C24 -2.0(4)
C25 N7 C24 N6 -0.3(6)
C25 N7 C24 C23 176.7(3)
C17 N6 C24 N7 178.2(4)
Cr1 N6 C24 N7 -13.2(5)
C17 N6 C24 C23 0.8(4)
Cr1 N6 C24 C23 169.4(2)
C22 C23 C24 N7 1.6(6)
C18 C23 C24 N7 -176.7(3)
C22 C23 C24 N6 179.1(4)
C18 C23 C24 N6 0.8(4)
C24 N7 C25 N8 4.3(6)
C24 N7 C25 C26 -173.1(3)
C32 N8 C25 N7 -178.4(4)
Cr1 N8 C25 N7 5.8(5)
C32 N8 C25 C26 -0.7(4)
Cr1 N8 C25 C26 -176.5(2)
N7 C25 C26 C27 -0.6(7)
N8 C25 C26 C27 -178.4(4)
N7 C25 C26 C31 179.2(3)
N8 C25 C26 C31 1.4(4)
C31 C26 C27 C28 0.5(6)
C25 C26 C27 C28 -179.8(4)
C26 C27 C28 C29 0.2(6)
C27 C28 C29 C30 -1.3(7)
C28 C29 C30 C31 1.6(6)
C29 C30 C31 C26 -0.9(6)
C29 C30 C31 C32 -179.0(4)
C27 C26 C31 C30 -0.2(6)
C25 C26 C31 C30 -180.0(3)
C27 C26 C31 C32 178.4(3)
C25 C26 C31 C32 -1.4(4)
C1 N1 C32 N8 0.7(6)
C1 N1 C32 C31 179.6(3)
C25 N8 C32 N1 178.8(4)
Cr1 N8 C32 N1 -5.5(5)
C25 N8 C32 C31 -0.2(4)
Cr1 N8 C32 C31 175.5(2)
C30 C31 C32 N1 0.3(7)
C26 C31 C32 N1 -178.0(3)
C30 C31 C32 N8 179.3(4)
C26 C31 C32 N8 1.0(4)
C34 Si1 C33 Cr1 57.8(4)
C35 Si1 C33 Cr1 -67.2(3)
C36 Si1 C33 Cr1 177.4(3)
C68 N9 C37 N10 -0.1(6)
C68 N9 C37 C38 179.1(4)
C44 N10 C37 N9 179.7(4)
Cr2 N10 C37 N9 3.8(5)
C44 N10 C37 C38 0.3(4)
Cr2 N10 C37 C38 -175.5(2)
N9 C37 C38 C43 -179.0(4)
N10 C37 C38 C43 0.3(4)
N9 C37 C38 C39 -1.3(7)
N10 C37 C38 C39 178.1(4)
C43 C38 C39 C40 0.0(6)
C37 C38 C39 C40 -177.5(4)
C38 C39 C40 C41 -0.9(6)
C39 C40 C41 C42 0.5(7)
C40 C41 C42 C43 0.9(6)
C39 C38 C43 C42 1.5(6)
C37 C38 C43 C42 179.5(4)
C39 C38 C43 C44 -178.9(3)
C37 C38 C43 C44 -0.8(4)
C41 C42 C43 C38 -1.8(6)
C41 C42 C43 C44 178.6(4)
C45 N11 C44 N10 -4.5(6)
C45 N11 C44 C43 174.9(3)
C37 N10 C44 N11 178.7(4)
Cr2 N10 C44 N11 -5.4(5)
C37 N10 C44 C43 -0.9(4)
Cr2 N10 C44 C43 175.1(2)
C38 C43 C44 N11 -178.5(3)
C42 C43 C44 N11 1.1(7)
C38 C43 C44 N10 1.1(4)
C42 C43 C44 N10 -179.3(4)
C44 N11 C45 N12 0.8(6)
C44 N11 C45 C46 -176.1(3)
C52 N12 C45 N11 -176.8(4)
Cr2 N12 C45 N11 12.3(5)
C52 N12 C45 C46 0.4(4)
Cr2 N12 C45 C46 -170.5(2)
N11 C45 C46 C47 -3.0(7)
N12 C45 C46 C47 179.7(4)
N11 C45 C46 C51 176.7(3)
N12 C45 C46 C51 -0.7(4)
C51 C46 C47 C48 -0.2(6)
C45 C46 C47 C48 179.3(4)
C46 C47 C48 C49 -1.6(6)
C47 C48 C49 C50 1.6(7)
C48 C49 C50 C51 0.2(6)
C47 C46 C51 C50 2.0(6)
C45 C46 C51 C50 -177.6(3)
C47 C46 C51 C52 -179.6(3)
C45 C46 C51 C52 0.8(4)
C49 C50 C51 C46 -1.9(6)
C49 C50 C51 C52 -179.9(4)
C53 N13 C52 N12 1.5(6)
C53 N13 C52 C51 -176.5(3)
C45 N12 C52 N13 -178.1(4)
Cr2 N12 C52 N13 -7.3(5)
C45 N12 C52 C51 0.1(4)
Cr2 N12 C52 C51 170.9(2)
C46 C51 C52 N13 177.7(3)
C50 C51 C52 N13 -4.1(7)
C46 C51 C52 N12 -0.6(4)
C50 C51 C52 N12 177.6(4)
C52 N13 C53 N14 -0.7(6)
C52 N13 C53 C54 177.8(3)
C60 N14 C53 N13 179.9(4)
Cr2 N14 C53 N13 5.9(6)
C60 N14 C53 C54 1.2(4)
Cr2 N14 C53 C54 -172.8(2)
N13 C53 C54 C55 1.3(7)
N14 C53 C54 C55 180.0(4)
N13 C53 C54 C59 -179.5(4)
N14 C53 C54 C59 -0.8(4)
C59 C54 C55 C56 0.8(6)
C53 C54 C55 C56 180.0(4)
C54 C55 C56 C57 -1.3(7)
C55 C56 C57 C58 0.4(7)
C56 C57 C58 C59 1.1(7)
C57 C58 C59 C54 -1.7(6)
C57 C58 C59 C60 -179.9(4)
C55 C54 C59 C58 0.7(6)
C53 C54 C59 C58 -178.7(4)
C55 C54 C59 C60 179.4(4)
C53 C54 C59 C60 0.0(4)
C61 N15 C60 N14 -2.7(6)
C61 N15 C60 C59 176.3(3)
C53 N14 C60 N15 177.8(4)
Cr2 N14 C60 N15 -8.1(5)
C53 N14 C60 C59 -1.2(4)
Cr2 N14 C60 C59 172.9(2)
C58 C59 C60 N15 0.1(7)
C54 C59 C60 N15 -178.4(3)
C58 C59 C60 N14 179.2(4)
C54 C59 C60 N14 0.8(4)
C60 N15 C61 N16 3.0(6)
C60 N15 C61 C62 -177.9(4)
C68 N16 C61 N15 -178.1(4)
Cr2 N16 C61 N15 7.3(6)
C68 N16 C61 C62 2.7(4)
Cr2 N16 C61 C62 -171.9(2)
N15 C61 C62 C63 -1.3(7)
N16 C61 C62 C63 177.9(4)
N15 C61 C62 C67 179.0(4)
N16 C61 C62 C67 -1.7(4)
C67 C62 C63 C64 0.9(6)
C61 C62 C63 C64 -178.7(4)
C62 C63 C64 C65 -0.3(7)
C63 C64 C65 C66 -0.4(8)
C64 C65 C66 C67 0.5(7)
C63 C62 C67 C66 -0.8(6)
C61 C62 C67 C66 178.8(4)
C63 C62 C67 C68 -179.6(4)
C61 C62 C67 C68 0.1(4)
C65 C66 C67 C62 0.1(6)
C65 C66 C67 C68 178.5(4)
C37 N9 C68 N16 1.8(6)
C37 N9 C68 C67 -176.8(4)
C61 N16 C68 N9 178.5(4)
Cr2 N16 C68 N9 -7.0(6)
C61 N16 C68 C67 -2.7(4)
Cr2 N16 C68 C67 171.8(2)
C62 C67 C68 N9 -179.5(4)
C66 C67 C68 N9 1.9(7)
C62 C67 C68 N16 1.6(4)
C66 C67 C68 N16 -177.0(4)
C70 Si2 C69 Cr2 -67.3(3)
C71 Si2 C69 Cr2 56.7(3)
C72 Si2 C69 Cr2 174.5(3)
C104 N24 C73 N17 -0.7(6)
C104 N24 C73 C74 -179.5(4)
C80 N17 C73 N24 -178.5(4)
Cr3 N17 C73 N24 6.0(6)
C80 N17 C73 C74 0.5(4)
Cr3 N17 C73 C74 -175.1(3)
N24 C73 C74 C79 -179.7(4)
N17 C73 C74 C79 1.3(5)
N24 C73 C74 C75 -0.5(7)
N17 C73 C74 C75 -179.5(4)
C79 C74 C75 C76 1.3(6)
C73 C74 C75 C76 -177.7(4)
C74 C75 C76 C77 -0.7(7)
C75 C76 C77 C78 -0.8(8)
C76 C77 C78 C79 1.5(7)
C75 C74 C79 C78 -0.6(7)
C73 C74 C79 C78 178.7(4)
C75 C74 C79 C80 178.2(4)
C73 C74 C79 C80 -2.5(5)
C77 C78 C79 C74 -0.8(7)
C77 C78 C79 C80 -179.3(4)
C81 N18 C80 N17 -3.7(7)
C81 N18 C80 C79 175.0(4)
C73 N17 C80 N18 176.8(4)
Cr3 N17 C80 N18 -7.6(6)
C73 N17 C80 C79 -2.0(5)
Cr3 N17 C80 C79 173.6(3)
C74 C79 C80 N18 -176.0(4)
C78 C79 C80 N18 2.7(8)
C74 C79 C80 N17 2.9(5)
C78 C79 C80 N17 -178.4(4)
C80 N18 C81 N19 1.8(7)
C80 N18 C81 C82 -177.9(4)
C88 N19 C81 N18 -179.7(4)
Cr3 N19 C81 N18 11.3(6)
C88 N19 C81 C82 0.0(5)
Cr3 N19 C81 C82 -169.0(3)
N18 C81 C82 C83 -0.5(8)
N19 C81 C82 C83 179.8(5)
N18 C81 C82 C87 -179.8(4)
N19 C81 C82 C87 0.5(5)
C87 C82 C83 C84 1.1(7)
C81 C82 C83 C84 -178.2(5)
C82 C83 C84 C85 0.6(9)
C83 C84 C85 C86 -1.8(10)
C84 C85 C86 C87 1.2(8)
C85 C86 C87 C82 0.5(7)
C85 C86 C87 C88 178.6(4)
C83 C82 C87 C86 -1.7(7)
C81 C82 C87 C86 177.8(4)
C83 C82 C87 C88 179.9(4)
C81 C82 C87 C88 -0.7(5)
C89 N20 C88 N19 3.4(6)
C89 N20 C88 C87 -176.2(4)
C81 N19 C88 N20 180.0(4)
Cr3 N19 C88 N20 -11.1(6)
C81 N19 C88 C87 -0.4(5)
Cr3 N19 C88 C87 168.5(3)
C86 C87 C88 N20 2.0(7)
C82 C87 C88 N20 -179.6(4)
C86 C87 C88 N19 -177.6(4)
C82 C87 C88 N19 0.7(5)
C88 N20 C89 N21 -0.8(6)
C88 N20 C89 C90 178.6(4)
C96 N21 C89 N20 180.0(4)
Cr3 N21 C89 N20 6.3(6)
C96 N21 C89 C90 0.5(4)
Cr3 N21 C89 C90 -173.2(2)
N20 C89 C90 C91 0.2(7)
N21 C89 C90 C91 179.8(4)
N20 C89 C90 C95 -179.4(4)
N21 C89 C90 C95 0.1(4)
C95 C90 C91 C92 0.0(6)
C89 C90 C91 C92 -179.6(4)
C90 C91 C92 C93 0.3(6)
C91 C92 C93 C94 -1.0(7)
C92 C93 C94 C95 1.2(6)
C93 C94 C95 C90 -0.9(6)
C93 C94 C95 C96 179.9(4)
C91 C90 C95 C94 0.3(6)
C89 C90 C95 C94 180.0(4)
C91 C90 C95 C96 179.7(4)
C89 C90 C95 C96 -0.6(4)
C97 N22 C96 N21 -1.6(6)
C97 N22 C96 C95 175.3(4)
C89 N21 C96 N22 176.4(4)
Cr3 N21 C96 N22 -9.9(6)
C89 N21 C96 C95 -0.8(4)
Cr3 N21 C96 C95 172.8(2)
C94 C95 C96 N22 2.9(7)
C90 C95 C96 N22 -176.5(4)
C94 C95 C96 N21 -179.7(4)
C90 C95 C96 N21 0.9(4)
C96 N22 C97 N23 4.2(7)
C96 N22 C97 C98 -172.3(4)
C104 N23 C97 N22 -176.2(4)
Cr3 N23 C97 N22 5.0(6)
C104 N23 C97 C98 0.8(4)
Cr3 N23 C97 C98 -178.0(3)
N22 C97 C98 C99 -0.9(7)
N23 C97 C98 C99 -178.1(4)
N22 C97 C98 C103 175.4(4)
N23 C97 C98 C103 -1.7(4)
C103 C98 C99 C100 -0.9(7)
C97 C98 C99 C100 174.9(4)
C98 C99 C100 C101 0.0(7)
C99 C100 C101 C102 0.7(7)
C100 C101 C102 C103 -0.6(7)
C101 C102 C103 C98 -0.3(6)
C101 C102 C103 C104 -177.2(4)
C99 C98 C103 C102 1.1(6)
C97 C98 C103 C102 -175.6(4)
C99 C98 C103 C104 178.7(4)
C97 C98 C103 C104 2.0(4)
C73 N24 C104 N23 -1.5(6)
C73 N24 C104 C103 177.3(4)
C97 N23 C104 N24 179.4(4)
Cr3 N23 C104 N24 -1.9(6)
C97 N23 C104 C103 0.5(4)
Cr3 N23 C104 C103 179.2(2)
C102 C103 C104 N24 -3.3(7)
C98 C103 C104 N24 179.5(4)
C102 C103 C104 N23 175.7(4)
C98 C103 C104 N23 -1.6(4)
C106 Si3 C105 Cr3 55.8(4)
C107 Si3 C105 Cr3 -67.7(3)
C108 Si3 C105 Cr3 173.6(3)
C140 N25 C109 N26 3.1(6)
C140 N25 C109 C110 -174.8(4)
C116 N26 C109 N25 -177.0(4)
Cr4 N26 C109 N25 7.2(6)
C116 N26 C109 C110 1.1(4)
Cr4 N26 C109 C110 -174.6(2)
N25 C109 C110 C111 -1.7(7)
N26 C109 C110 C111 -179.9(4)
N25 C109 C110 C115 177.3(4)
N26 C109 C110 C115 -0.9(4)
C115 C110 C111 C112 -1.0(6)
C109 C110 C111 C112 177.9(4)
C110 C111 C112 C113 0.3(7)
C111 C112 C113 C114 0.2(7)
C112 C113 C114 C115 -0.1(6)
C113 C114 C115 C110 -0.5(6)
C113 C114 C115 C116 -178.4(4)
C111 C110 C115 C114 1.1(6)
C109 C110 C115 C114 -178.0(4)
C111 C110 C115 C116 179.4(4)
C109 C110 C115 C116 0.3(4)
C117 N27 C116 N26 -1.8(6)
C117 N27 C116 C115 179.4(4)
C109 N26 C116 N27 -179.9(4)
Cr4 N26 C116 N27 -4.1(6)
C109 N26 C116 C115 -0.9(4)
Cr4 N26 C116 C115 174.9(2)
C114 C115 C116 N27 -2.5(7)
C110 C115 C116 N27 179.4(3)
C114 C115 C116 N26 178.5(4)
C110 C115 C116 N26 0.4(4)
C116 N27 C117 N28 0.9(6)
C116 N27 C117 C118 179.7(4)
C124 N28 C117 N27 -179.6(4)
Cr4 N28 C117 N27 5.8(6)
C124 N28 C117 C118 1.5(4)
Cr4 N28 C117 C118 -173.2(2)
N27 C117 C118 C119 1.8(7)
N28 C117 C118 C119 -179.2(4)
N27 C117 C118 C123 -179.2(4)
N28 C117 C118 C123 -0.2(4)
C123 C118 C119 C120 1.0(6)
C117 C118 C119 C120 179.9(4)
C118 C119 C120 C121 -0.2(6)
C119 C120 C121 C122 -0.7(7)
C120 C121 C122 C123 0.7(6)
C121 C122 C123 C118 0.2(6)
C121 C122 C123 C124 -178.6(4)
C119 C118 C123 C122 -1.0(6)
C117 C118 C123 C122 179.8(4)
C119 C118 C123 C124 178.0(3)
C117 C118 C123 C124 -1.1(4)
C125 N29 C124 N28 -0.6(6)
C125 N29 C124 C123 177.2(4)
C117 N28 C124 N29 175.9(4)
Cr4 N28 C124 N29 -9.4(6)
C117 N28 C124 C123 -2.2(4)
Cr4 N28 C124 C123 172.6(2)
C122 C123 C124 N29 2.8(7)
C118 C123 C124 N29 -176.1(4)
C122 C123 C124 N28 -179.0(4)
C118 C123 C124 N28 2.1(4)
C124 N29 C125 N30 0.5(6)
C124 N29 C125 C126 179.9(4)
C132 N30 C125 N29 178.2(4)
Cr4 N30 C125 N29 9.6(5)
C132 N30 C125 C126 -1.3(4)
Cr4 N30 C125 C126 -169.9(2)
N29 C125 C126 C127 -0.3(7)
N30 C125 C126 C127 179.2(4)
N29 C125 C126 C131 -177.7(4)
N30 C125 C126 C131 1.8(4)
C131 C126 C127 C128 0.1(6)
C125 C126 C127 C128 -177.0(4)
C126 C127 C128 C129 1.0(7)
C127 C128 C129 C130 -1.8(7)
C128 C129 C130 C131 1.4(6)
C129 C130 C131 C126 -0.4(6)
C129 C130 C131 C132 178.2(4)
C127 C126 C131 C130 -0.4(6)
C125 C126 C131 C130 177.3(4)
C127 C126 C131 C132 -179.3(4)
C125 C126 C131 C132 -1.6(4)
C133 N31 C132 N30 -0.2(6)
C133 N31 C132 C131 179.7(4)
C125 N30 C132 N31 -179.8(4)
Cr4 N30 C132 N31 -11.2(6)
C125 N30 C132 C131 0.3(4)
Cr4 N30 C132 C131 168.8(2)
C130 C131 C132 N31 2.2(7)
C126 C131 C132 N31 -179.1(4)
C130 C131 C132 N30 -177.9(4)
C126 C131 C132 N30 0.9(4)
C132 N31 C133 N32 2.3(6)
C132 N31 C133 C134 -178.9(4)
C140 N32 C133 N31 178.3(4)
Cr4 N32 C133 N31 7.2(5)
C140 N32 C133 C134 -0.5(4)
Cr4 N32 C133 C134 -171.6(2)
N31 C133 C134 C139 -178.2(3)
N32 C133 C134 C139 0.7(4)
N31 C133 C134 C135 0.1(6)
N32 C133 C134 C135 179.0(4)
C139 C134 C135 C136 1.1(6)
C133 C134 C135 C136 -177.0(4)
C134 C135 C136 C137 -0.5(6)
C135 C136 C137 C138 -1.3(7)
C136 C137 C138 C139 2.3(6)
C135 C134 C139 C138 0.0(6)
C133 C134 C139 C138 178.5(3)
C135 C134 C139 C140 -179.1(3)
C133 C134 C139 C140 -0.6(4)
C137 C138 C139 C134 -1.7(6)
C137 C138 C139 C140 177.2(4)
C109 N25 C140 N32 -2.4(6)
C109 N25 C140 C139 178.0(3)
C133 N32 C140 N25 -179.5(4)
Cr4 N32 C140 N25 -8.5(5)
C133 N32 C140 C139 0.1(4)
Cr4 N32 C140 C139 171.1(2)
C134 C139 C140 N25 180.0(3)
C138 C139 C140 N25 1.0(7)
C134 C139 C140 N32 0.3(4)
C138 C139 C140 N32 -178.6(4)
C142 Si4 C141 Cr4 -60.4(3)
C144 Si4 C141 Cr4 -178.1(2)
C143 Si4 C141 Cr4 64.7(3)
